data_4333301
loop_
_publ_author_name
'Zheng, Shou-Tian'
'Wang, Ming-Hui'
'Yang, Guo-Yu'

_publ_section_title
;
 In situ ligand reactions under hydrothermal conditions afford a novel
 zinc-substituted polyoxovanadate dimer.
;
_journal_issue 22
_journal_name_full 'Inorganic chemistry'
_journal_page_first 9503
_journal_page_last 9508
_journal_paper_doi 10.1021/ic700562m
_journal_volume 46
_journal_year 2007
_chemical_formula_sum 'C32 H118 As16 N24 O87 V24 Zn8'
_chemical_formula_weight 5175.74
_chemical_name_systematic
; 
 ? 
;
_space_group_IT_number 2
_symmetry_cell_setting triclinic
_symmetry_space_group_name_Hall '-P 1'
_symmetry_space_group_name_H-M 'P -1'
_atom_sites_solution_hydrogens geom
_atom_sites_solution_primary direct
_atom_sites_solution_secondary difmap
_audit_creation_method SHELXL-97
_cell_angle_alpha 85.215(5)
_cell_angle_beta 89.402(4)
_cell_angle_gamma 82.088(3)
_cell_formula_units_Z 2
_cell_length_a 15.5635(3)
_cell_length_b 19.6903(4)
_cell_length_c 24.8067(4)
_cell_measurement_reflns_used 15018
_cell_measurement_temperature 293(2)
_cell_measurement_theta_max 28.2812
_cell_measurement_theta_min 1.7316
_cell_volume 7503.4(3)
_computing_cell_refinement 'CrystalClear (Rigaku Corp., 2000)'
_computing_data_collection 'CrystalClear (Rigaku Corp., 2000)'
_computing_data_reduction 'CrystalClear (Rigaku Corp., 2000)'
_computing_molecular_graphics SHELXTL
_computing_publication_material SHELXTL
_computing_structure_refinement 'SHELXL-97 (Sheldrick, 1997)'
_computing_structure_solution 'SHELXS-97 (Sheldrick, 1990)'
_diffrn_ambient_temperature 293(2)
_diffrn_measured_fraction_theta_full 0.963
_diffrn_measured_fraction_theta_max 0.963
_diffrn_measurement_device_type 'mercury CCD'
_diffrn_measurement_method dtprofit.ref
_diffrn_radiation_monochromator graphite
_diffrn_radiation_source 'fine-focus sealed tube'
_diffrn_radiation_type MoK\a
_diffrn_radiation_wavelength 0.71073
_diffrn_reflns_av_R_equivalents 0.0463
_diffrn_reflns_av_sigmaI/netI 0.0841
_diffrn_reflns_limit_h_max 19
_diffrn_reflns_limit_h_min -20
_diffrn_reflns_limit_k_max 26
_diffrn_reflns_limit_k_min -23
_diffrn_reflns_limit_l_max 26
_diffrn_reflns_limit_l_min -33
_diffrn_reflns_number 60745
_diffrn_reflns_theta_full 28.28
_diffrn_reflns_theta_max 28.28
_diffrn_reflns_theta_min 1.94
_diffrn_standards_decay_% none
_diffrn_standards_interval_count none
_diffrn_standards_interval_time none
_diffrn_standards_number none
_exptl_absorpt_coefficient_mu 6.262
_exptl_absorpt_correction_T_max 0.3673
_exptl_absorpt_correction_T_min 0.3035
_exptl_absorpt_correction_type multi-scan
_exptl_absorpt_process_details 'SADABS (Sheldrick, 1996)'
_exptl_crystal_colour Brown
_exptl_crystal_density_diffrn 2.291
_exptl_crystal_density_method 'not measured'
_exptl_crystal_description Prism
_exptl_crystal_F_000 4988
_exptl_crystal_size_max 0.25
_exptl_crystal_size_mid 0.22
_exptl_crystal_size_min 0.20
_refine_diff_density_max 2.170
_refine_diff_density_min -2.178
_refine_diff_density_rms 0.183
_refine_ls_extinction_method none
_refine_ls_goodness_of_fit_ref 1.055
_refine_ls_hydrogen_treatment constr
_refine_ls_matrix_type full
_refine_ls_number_parameters 1897
_refine_ls_number_reflns 35832
_refine_ls_number_restraints 9
_refine_ls_restrained_S_all 1.055
_refine_ls_R_factor_all 0.1333
_refine_ls_R_factor_gt 0.0893
_refine_ls_shift/su_max 0.001
_refine_ls_shift/su_mean 0.000
_refine_ls_structure_factor_coef Fsqd
_refine_ls_weighting_details 'calc w=1/[\s^2^(Fo^2^)+(0.1205P)^2^+21.9991P] where P=(Fo^2^+2Fc^2^)/3'
_refine_ls_weighting_scheme calc
_refine_ls_wR_factor_gt 0.2164
_refine_ls_wR_factor_ref 0.2504
_reflns_number_gt 23357
_reflns_number_total 35832
_reflns_threshold_expression >2sigma(I)
_cod_data_source_file ic700562msup2.cif
_cod_data_source_block 2
_cod_depositor_comments
;
The following automatic conversions were performed:

'_symmetry_cell_setting' value 'Triclinic' changed to 'triclinic'
according to /home/saulius/struct/CIF-dictionaries/cif_core.dic
dictionary named 'cif_core.dic' version 2.4.2 from
2011-04-26.

'_exptl_absorpt_correction_type' value 'Multi-scan'
changed to 'multi-scan' according to
/home/saulius/struct/CIF-dictionaries/cif_core.dic dictionary named
'cif_core.dic' version 2.4.2 from 2011-04-26.

Automatic conversion script
Id: cif_fix_values 1891 2012-01-12 08:04:46Z andrius 

 Adding full bibliography for 4333300--4333301.cif.
;
_cod_original_cell_volume 7503.4(2)
_cod_original_sg_symbol_H-M P-1
_cod_database_code 4333301

loop_
_symmetry_equiv_pos_as_xyz
'x, y, z'
'-x, -y, -z'

loop_
_atom_site_label
_atom_site_type_symbol
_atom_site_fract_x
_atom_site_fract_y
_atom_site_fract_z
_atom_site_U_iso_or_equiv
_atom_site_adp_type
_atom_site_occupancy
_atom_site_symmetry_multiplicity
_atom_site_calc_flag
_atom_site_refinement_flags
_atom_site_disorder_assembly
_atom_site_disorder_group
Zn1 Zn 1.45116(8) -1.94453(6) 0.61946(5) 0.0489(3) Uani 1 1 d . . .
Zn2 Zn 1.35411(8) -1.55756(6) 0.58433(5) 0.0499(3) Uani 1 1 d . . .
Zn3 Zn 1.06760(9) -1.05783(8) 0.87212(5) 0.0628(4) Uani 1 1 d . . .
Zn4 Zn 1.15975(8) -1.44581(8) 0.91308(5) 0.0635(4) Uani 1 1 d . . .
Zn5 Zn 0.90735(9) -0.72438(10) 0.75590(6) 0.0754(4) Uani 1 1 d . . .
Zn6 Zn 1.59335(14) -2.27466(8) 0.75201(6) 0.0817(5) Uani 1 1 d . . .
Zn7 Zn 1.09224(9) -1.22507(9) 0.54600(6) 0.0691(4) Uani 1 1 d . . .
Zn8 Zn 1.38762(9) -1.77885(8) 0.94776(5) 0.0607(3) Uani 1 1 d . . .
V1 V 1.19021(11) -1.63118(9) 0.61586(7) 0.0495(4) Uani 1 1 d . . .
V2 V 1.45165(11) -1.73287(9) 0.75604(6) 0.0454(4) Uani 1 1 d . . .
V3 V 1.47281(11) -1.87328(9) 0.72714(7) 0.0470(4) Uani 1 1 d . . .
V4 V 1.54885(10) -1.61617(8) 0.56310(6) 0.0401(3) Uani 1 1 d . . .
V5 V 1.35050(9) -1.75124(8) 0.44524(6) 0.0375(3) Uani 1 1 d . . .
V6 V 1.26692(10) -1.75264(9) 0.73466(6) 0.0444(4) Uani 1 1 d . . .
V7 V 1.60808(9) -1.73679(8) 0.68395(6) 0.0403(3) Uani 1 1 d . . .
V8 V 1.15875(9) -1.77151(9) 0.63812(7) 0.0464(4) Uani 1 1 d . . .
V9 V 1.19847(9) -1.76665(9) 0.51888(7) 0.0438(4) Uani 1 1 d . . .
V10 V 1.65280(9) -1.74994(8) 0.56649(6) 0.0374(3) Uani 1 1 d . . .
V11 V 1.39953(10) -1.88533(8) 0.50155(6) 0.0387(3) Uani 1 1 d . . .
V12 V 1.54049(9) -1.75005(7) 0.46763(6) 0.0339(3) Uani 1 1 d . . .
V13 V 1.25195(12) -1.24203(18) 1.02352(9) 0.0908(10) Uani 1 1 d . . .
V14 V 1.35849(12) -1.2362(2) 0.92117(8) 0.0983(11) Uani 1 1 d . A .
V15 V 1.16499(11) -1.26528(10) 0.73963(7) 0.0509(4) Uani 1 1 d . . .
V16 V 0.97549(11) -1.27125(15) 0.76572(7) 0.0713(7) Uani 1 1 d . A .
V17 V 0.86546(11) -1.25966(13) 0.86656(7) 0.0624(6) Uani 1 1 d . . .
V18 V 1.32258(10) -1.24694(12) 0.80367(7) 0.0554(5) Uani 1 1 d . A .
V19 V 0.90290(9) -1.25000(9) 0.98351(6) 0.0416(3) Uani 1 1 d . A .
V20 V 1.06350(9) -1.24814(9) 1.04871(6) 0.0403(3) Uani 1 1 d . A .
As9 As 1.65065(6) -1.89937(5) 0.65330(4) 0.0472(2) Uani 1 1 d . . .
As10 As 1.29839(7) -1.58876(6) 0.71893(4) 0.0532(3) Uani 1 1 d . . .
As11 As 1.22229(6) -1.60405(6) 0.48497(4) 0.0507(2) Uani 1 1 d . . .
As12 As 1.27833(7) -1.91579(6) 0.70800(5) 0.0547(3) Uani 1 1 d . . .
As13 As 1.23672(7) -1.92417(6) 0.57998(5) 0.0552(3) Uani 1 1 d . . .
As14 As 1.50192(7) -1.57970(5) 0.68910(4) 0.0513(3) Uani 1 1 d . . .
As15 As 1.60730(6) -1.90764(5) 0.52539(4) 0.0405(2) Uani 1 1 d . . .
As16 As 1.42550(6) -1.59318(5) 0.45541(4) 0.0413(2) Uani 1 1 d . . .
O1 O 1.2114(5) -1.7539(4) 0.7894(3) 0.064(2) Uani 1 1 d . . .
O2 O 1.4723(6) -1.7268(5) 0.8195(3) 0.074(2) Uani 1 1 d . . .
O3 O 1.1011(5) -1.5797(5) 0.6199(4) 0.077(3) Uani 1 1 d . . .
O4 O 1.6072(5) -1.5586(4) 0.5446(3) 0.063(2) Uani 1 1 d . . .
O5 O 1.4559(4) -1.8119(3) 0.4646(2) 0.0403(13) Uani 1 1 d . . .
O6 O 1.0582(5) -1.7759(5) 0.6516(4) 0.074(2) Uani 1 1 d . . .
O7 O 1.2850(5) -1.5901(4) 0.6490(3) 0.0579(18) Uani 1 1 d . . .
O8 O 1.3097(4) -1.5715(4) 0.4484(3) 0.0496(15) Uani 1 1 d . . .
O9 O 1.5405(5) -1.9066(4) 0.6639(3) 0.0554(17) Uani 1 1 d . . .
O10 O 1.1136(5) -1.7727(5) 0.4845(4) 0.074(3) Uani 1 1 d . . .
O11 O 1.5015(6) -1.9262(4) 0.7786(3) 0.070(2) Uani 1 1 d . . .
O12 O 1.6936(4) -1.7289(5) 0.7176(3) 0.063(2) Uani 1 1 d . . .
O13 O 1.2527(5) -1.5975(4) 0.5513(3) 0.0557(17) Uani 1 1 d . . .
O14 O 1.3275(5) -1.7512(4) 0.3821(3) 0.0601(19) Uani 1 1 d . . .
O15 O 1.3839(5) -1.9124(4) 0.6866(3) 0.0547(17) Uani 1 1 d . . .
O16 O 1.7540(4) -1.7476(4) 0.5544(3) 0.0572(18) Uani 1 1 d . . .
O17 O 1.4702(5) -1.5824(4) 0.6221(3) 0.0530(17) Uani 1 1 d . . .
O18 O 1.4010(5) -1.9441(4) 0.4601(3) 0.0580(19) Uani 1 1 d . . .
O19 O 1.4366(5) -1.5926(3) 0.5254(3) 0.0492(16) Uani 1 1 d . . .
O20 O 1.2347(4) -1.8278(4) 0.6936(3) 0.0519(16) Uani 1 1 d . . .
O21 O 1.5135(4) -1.6690(4) 0.7100(3) 0.0483(15) Uani 1 1 d . . .
O22 O 1.1671(4) -1.7069(4) 0.5763(3) 0.0480(16) Uani 1 1 d . . .
O23 O 1.3478(4) -1.9206(4) 0.5704(3) 0.0499(16) Uani 1 1 d . . .
O24 O 1.6663(4) -1.9306(3) 0.5880(3) 0.0458(15) Uani 1 1 d . . .
O25 O 1.3986(5) -1.5550(4) 0.7192(3) 0.0607(19) Uani 1 1 d . . .
O26 O 1.3792(4) -1.8043(3) 0.7488(3) 0.0458(15) Uani 1 1 d . . .
O27 O 1.5414(4) -1.7977(3) 0.7262(3) 0.0467(15) Uani 1 1 d . . .
O28 O 1.5022(4) -1.9063(3) 0.5498(3) 0.0472(15) Uani 1 1 d . . .
O29 O 1.3392(4) -1.6776(4) 0.7372(3) 0.0513(16) Uani 1 1 d . . .
O30 O 1.5952(4) -1.7481(4) 0.4127(3) 0.0510(16) Uani 1 1 d . . .
O31 O 1.2575(4) -1.6928(3) 0.4812(3) 0.0444(14) Uani 1 1 d . . .
O32 O 1.5795(4) -1.6890(3) 0.5157(3) 0.0419(14) Uani 1 1 d . . .
O33 O 1.6114(4) -1.8165(3) 0.5209(3) 0.0405(13) Uani 1 1 d . . .
O34 O 1.1983(4) -1.7003(4) 0.6770(3) 0.0477(15) Uani 1 1 d . . .
O35 O 1.6421(4) -1.8096(3) 0.6335(3) 0.0442(14) Uani 1 1 d . . .
O36 O 1.2368(5) -1.9503(4) 0.6506(3) 0.0605(19) Uani 1 1 d . . .
O37 O 1.4322(4) -1.6838(3) 0.4518(3) 0.0407(13) Uani 1 1 d . . .
O38 O 1.1991(4) -1.8355(4) 0.5824(3) 0.0490(16) Uani 1 1 d . . .
O39 O 1.6120(4) -1.6819(3) 0.6169(2) 0.0409(13) Uani 1 1 d . . .
O40 O 1.2953(4) -1.8201(3) 0.4881(3) 0.0416(14) Uani 1 1 d . . .
O41 O 1.4582(5) -1.2303(9) 0.9320(4) 0.124(5) Uani 1 1 d . . .
O42 O 1.1865(5) -1.2706(5) 0.6764(3) 0.071(2) Uani 1 1 d . . .
O43 O 0.9174(6) -1.2790(7) 0.7140(3) 0.102(4) Uani 1 1 d . . .
O44 O 1.4088(5) -1.2471(6) 0.7674(3) 0.082(3) Uani 1 1 d . . .
O45 O 0.8175(4) -1.2484(4) 1.0198(3) 0.0566(18) Uani 1 1 d . . .
O46 O 0.7640(5) -1.2620(6) 0.8573(3) 0.080(3) Uani 1 1 d . A .
O47 O 1.0449(4) -1.2477(4) 1.1121(3) 0.0545(18) Uani 1 1 d . . .
O48 O 1.3066(6) -1.2395(9) 1.0777(4) 0.129(6) Uani 1 1 d . . .
O49 O 0.9131(5) -1.2029(6) 0.8084(3) 0.077(3) Uani 1 1 d . A .
O50 O 1.3210(5) -1.3057(8) 0.9771(4) 0.110(5) Uani 1 1 d . A .
O51 O 1.0859(5) -1.3330(5) 0.7618(3) 0.062(2) Uani 1 1 d . A .
O52 O 1.3494(5) -1.3041(5) 0.8702(3) 0.073(3) Uani 1 1 d . . .
O53 O 1.3225(5) -1.1756(5) 0.8557(3) 0.067(2) Uani 1 1 d . . .
O54 O 0.9362(5) -1.3284(6) 0.8263(3) 0.088(3) Uani 1 1 d . A .
O55 O 1.2836(5) -1.1752(8) 0.9666(4) 0.116(5) Uani 1 1 d . A .
O56 O 1.1724(4) -1.3110(4) 1.0395(3) 0.0596(19) Uani 1 1 d . A .
O57 O 1.0573(5) -1.2064(4) 0.7487(3) 0.060(2) Uani 1 1 d . A .
O58 O 1.1428(5) -1.1824(5) 1.0267(3) 0.064(2) Uani 1 1 d . A .
O59 O 1.2231(4) -1.1919(4) 0.7650(3) 0.0508(16) Uani 1 1 d . A .
O60 O 1.2603(4) -1.3193(4) 0.7820(3) 0.0532(17) Uani 1 1 d . A .
O61 O 0.8745(4) -1.1891(4) 0.9176(3) 0.0478(15) Uani 1 1 d . A .
O62 O 0.9018(4) -1.3168(4) 0.9302(3) 0.058(2) Uani 1 1 d . A .
O63 O 0.9743(4) -1.1848(3) 1.0086(2) 0.0399(13) Uani 1 1 d . . .
O64 O 0.9973(4) -1.3130(3) 1.0192(2) 0.0400(13) Uani 1 1 d . . .
N1 N 1.4770(9) -2.0459(5) 0.6309(4) 0.079(4) Uani 1 1 d . . .
H1C H 1.4702 -2.0585 0.5973 0.095 Uiso 1 1 calc R . .
H1D H 1.5347 -2.0519 0.6362 0.095 Uiso 1 1 calc R . .
N2 N 1.3306(6) -1.4546(4) 0.5731(4) 0.060(2) Uani 1 1 d . . .
H2C H 1.3476 -1.4359 0.6023 0.072 Uiso 1 1 calc R . .
H2D H 1.3606 -1.4397 0.5443 0.072 Uiso 1 1 calc R . .
N3 N 1.0380(7) -0.9566(6) 0.8558(4) 0.074(3) Uani 1 1 d . . .
H3C H 0.9799 -0.9461 0.8550 0.089 Uiso 1 1 calc R . .
H3D H 1.0577 -0.9354 0.8830 0.089 Uiso 1 1 calc R . .
N4 N 1.1922(8) -1.5474(6) 0.9205(4) 0.079(3) Uani 1 1 d . A .
H4C H 1.2272 -1.5581 0.9495 0.094 Uiso 1 1 calc R . .
H4D H 1.1436 -1.5664 0.9278 0.094 Uiso 1 1 calc R . .
N14 N 0.8070(9) -0.7112(7) 0.8090(6) 0.093(4) Uiso 1 1 d . . .
H14C H 0.7623 -0.7312 0.7981 0.112 Uiso 1 1 calc R . .
H14D H 0.8237 -0.7304 0.8421 0.112 Uiso 1 1 calc R . .
N23 N 1.6104(13) -2.3750(10) 0.7900(6) 0.138(6) Uiso 1 1 d D . .
H23C H 1.6688 -2.3878 0.7922 0.166 Uiso 1 1 calc R . .
N24 N 1.5697(17) -2.2104(8) 0.8237(10) 0.187(9) Uiso 1 1 d D . .
H24C H 1.6113 -2.1853 0.8317 0.224 Uiso 1 1 calc R . .
H24D H 1.5153 -2.1896 0.8285 0.224 Uiso 1 1 calc R . .
N5 N 1.5028(6) -1.7396(6) 0.9380(5) 0.071(3) Uani 1 1 d . . .
H5C H 1.5421 -1.7621 0.9618 0.085 Uiso 1 1 calc R . .
H5D H 1.5233 -1.7455 0.9044 0.085 Uiso 1 1 calc R . .
N6 N 1.3340(8) -1.6691(6) 0.9307(6) 0.089(4) Uani 1 1 d . . .
H6C H 1.3064 -1.6538 0.9608 0.107 Uiso 1 1 calc R . .
N7 N 1.3603(7) -1.7904(8) 1.0303(5) 0.085(4) Uani 1 1 d . . .
H7C H 1.4030 -1.7771 1.0494 0.102 Uiso 1 1 calc R . .
H7D H 1.3102 -1.7641 1.0375 0.102 Uiso 1 1 calc R . .
N8 N 0.9495(10) -0.8331(8) 0.7787(5) 0.098(5) Uani 1 1 d . . .
H8C H 0.9185 -0.8471 0.8079 0.117 Uiso 1 1 calc R . .
N9 N 0.8750(6) -0.7598(7) 0.6851(4) 0.080(4) Uani 1 1 d . . .
H9C H 0.8234 -0.7380 0.6729 0.096 Uiso 1 1 calc R . .
H9D H 0.9155 -0.7538 0.6596 0.096 Uiso 1 1 calc R . .
N10 N 1.0597(7) -1.2162(8) 0.4664(5) 0.090(4) Uani 1 1 d . . .
H10C H 1.0995 -1.2430 0.4481 0.108 Uiso 1 1 calc R . .
H10D H 1.0080 -1.2307 0.4625 0.108 Uiso 1 1 calc R . .
N11 N 1.3217(9) -1.8199(7) 0.8901(5) 0.091(4) Uani 1 1 d . . .
H11C H 1.2672 -1.8228 0.9016 0.109 Uiso 1 1 calc R . .
H11D H 1.3187 -1.7918 0.8595 0.109 Uiso 1 1 calc R . .
N12 N 1.0052(8) -1.2507(8) 0.6035(5) 0.090(4) Uani 1 1 d . . .
H12C H 1.0204 -1.2376 0.6355 0.108 Uiso 1 1 calc R . .
H12D H 0.9523 -1.2281 0.5947 0.108 Uiso 1 1 calc R . .
N13 N 1.4402(7) -1.8907(6) 0.9648(6) 0.081(3) Uani 1 1 d . . .
H13C H 1.4970 -1.8972 0.9549 0.097 Uiso 1 1 calc R . .
N15 N 1.0209(7) -0.6831(9) 0.7651(6) 0.106(5) Uani 1 1 d . . .
H15C H 1.0354 -0.6875 0.8004 0.127 Uiso 1 1 calc R . .
H15D H 1.0637 -0.7071 0.7471 0.127 Uiso 1 1 calc R . .
N16 N 1.1214(8) -1.3360(8) 0.5469(7) 0.105(4) Uani 1 1 d . . .
H16C H 1.1258 -1.3394 0.5106 0.126 Uiso 1 1 calc R . .
N17 N 1.5636(16) -2.1554(17) 0.746(2) 0.74(9) Uani 1 1 d D . .
H17C H 1.5284 -2.1410 0.7737 0.884 Uiso 1 1 calc R . .
N18 N 0.8621(9) -0.6137(9) 0.7349(7) 0.112(5) Uani 1 1 d . . .
H18C H 0.8522 -0.6108 0.6987 0.134 Uiso 1 1 calc R . .
N19 N 1.0533(8) -1.1123(7) 0.5377(6) 0.093(4) Uani 1 1 d . . .
H19C H 1.0180 -1.0984 0.5653 0.111 Uiso 1 1 calc R . .
N20 N 1.5346(6) -2.3171(5) 0.6908(4) 0.063(2) Uani 1 1 d . . .
H20C H 1.4768 -2.3122 0.6956 0.076 Uiso 1 1 calc R . .
H20D H 1.5458 -2.2959 0.6585 0.076 Uiso 1 1 calc R . .
N21 N 1.2085(7) -1.1940(8) 0.5678(5) 0.089(4) Uani 1 1 d . . .
H21C H 1.2268 -1.2166 0.5995 0.107 Uiso 1 1 calc R . .
H21D H 1.2490 -1.2052 0.5427 0.107 Uiso 1 1 calc R . .
N22 N 1.7216(9) -2.2626(8) 0.7346(6) 0.124(6) Uani 1 1 d D . .
H22C H 1.7561 -2.2820 0.7621 0.149 Uiso 1 1 calc R . .
H22D H 1.7388 -2.2833 0.7045 0.149 Uiso 1 1 calc R . .
C1 C 1.4899(11) -1.6680(8) 0.9463(7) 0.087(4) Uani 1 1 d . . .
H1A H 1.5392 -1.6471 0.9320 0.105 Uiso 1 1 calc R . .
H1B H 1.4865 -1.6625 0.9848 0.105 Uiso 1 1 calc R . .
C2 C 0.8707(9) -0.8382(9) 0.6998(9) 0.116(7) Uani 1 1 d . . .
H2A H 0.8167 -0.8419 0.7190 0.139 Uiso 1 1 calc R . .
H2B H 0.8669 -0.8594 0.6661 0.139 Uiso 1 1 calc R . .
C3 C 1.2733(13) -1.6552(8) 0.8845(6) 0.095(5) Uani 1 1 d . A .
H3A H 1.2264 -1.6826 0.8910 0.114 Uiso 1 1 calc R . .
H3B H 1.3036 -1.6696 0.8522 0.114 Uiso 1 1 calc R . .
C4 C 1.2144(10) -1.3572(7) 0.5615(7) 0.084(4) Uani 1 1 d . . .
H4A H 1.2509 -1.3362 0.5349 0.101 Uiso 1 1 calc R . .
H4B H 1.2258 -1.3414 0.5964 0.101 Uiso 1 1 calc R . .
C5 C 1.2358(10) -1.4334(9) 0.5638(8) 0.098(5) Uani 1 1 d . . .
H5A H 1.2190 -1.4496 0.5301 0.118 Uiso 1 1 calc R . .
H5B H 1.2035 -1.4542 0.5929 0.118 Uiso 1 1 calc R . .
C6 C 1.2353(13) -1.5804(8) 0.8748(6) 0.100(6) Uani 1 1 d . . .
H6A H 1.2816 -1.5546 0.8626 0.120 Uiso 1 1 calc R A .
H6B H 1.1937 -1.5763 0.8455 0.120 Uiso 1 1 calc R . .
C7 C 1.3644(13) -1.8891(9) 0.8786(7) 0.102(6) Uani 1 1 d . . .
H7A H 1.4150 -1.8850 0.8560 0.123 Uiso 1 1 calc R . .
H7B H 1.3247 -1.9124 0.8593 0.123 Uiso 1 1 calc R . .
C8 C 1.3533(12) -1.8642(13) 1.0455(7) 0.114(7) Uani 1 1 d . . .
H8A H 1.3005 -1.8761 1.0306 0.136 Uiso 1 1 calc R . .
H8B H 1.3515 -1.8727 1.0845 0.136 Uiso 1 1 calc R . .
C9 C 1.0734(14) -0.9288(8) 0.8043(8) 0.127(9) Uani 1 1 d . . .
H9A H 1.0553 -0.9536 0.7752 0.153 Uiso 1 1 calc R A .
H9B H 1.1362 -0.9373 0.8061 0.153 Uiso 1 1 calc R . .
C10 C 1.0456(13) -0.8520(9) 0.7904(10) 0.129(8) Uani 1 1 d . . .
H10A H 1.0606 -0.8272 0.8204 0.155 Uiso 1 1 calc R . .
H10B H 1.0780 -0.8370 0.7591 0.155 Uiso 1 1 calc R . .
C11 C 1.4109(15) -1.6328(10) 0.9201(9) 0.120(7) Uani 1 1 d . . .
H11A H 1.4206 -1.6277 0.8814 0.144 Uiso 1 1 calc R . .
H11B H 1.3986 -1.5870 0.9326 0.144 Uiso 1 1 calc R . .
C12 C 1.132(2) -1.0831(12) 0.5379(14) 0.185(14) Uani 1 1 d . . .
H12A H 1.1197 -1.0371 0.5497 0.222 Uiso 1 1 calc R . .
H12B H 1.1538 -1.0791 0.5011 0.222 Uiso 1 1 calc R . .
C13 C 1.3911(13) -1.9300(9) 0.9309(8) 0.108(6) Uani 1 1 d . . .
H13A H 1.3399 -1.9415 0.9503 0.130 Uiso 1 1 calc R . .
H13B H 1.4267 -1.9726 0.9235 0.130 Uiso 1 1 calc R . .
C14 C 0.9417(16) -0.8803(12) 0.7325(9) 0.134(7) Uiso 1 1 d . . .
H14A H 0.9951 -0.8876 0.7120 0.160 Uiso 1 1 calc R . .
H14B H 0.9255 -0.9244 0.7462 0.160 Uiso 1 1 calc R . .
C15 C 1.4340(11) -1.9087(11) 1.0224(7) 0.112(7) Uani 1 1 d . . .
H15A H 1.4862 -1.9005 1.0404 0.135 Uiso 1 1 calc R . .
H15B H 1.4282 -1.9572 1.0289 0.135 Uiso 1 1 calc R . .
C16 C 1.511(2) -2.1620(9) 0.6967(13) 0.38(4) Uani 1 1 d D . .
C17 C 1.0141(14) -0.6132(11) 0.7461(12) 0.140(10) Uani 1 1 d . . .
H17A H 1.0463 -0.5902 0.7706 0.168 Uiso 1 1 calc R . .
H17B H 1.0429 -0.6104 0.7112 0.168 Uiso 1 1 calc R . .
C18 C 0.932(2) -0.5763(17) 0.7401(13) 0.183(12) Uani 1 1 d . . .
H18A H 0.9320 -0.5440 0.7084 0.219 Uiso 1 1 calc R . .
H18B H 0.9203 -0.5495 0.7711 0.219 Uiso 1 1 calc R . .
C19 C 1.0553(15) -1.1435(12) 0.4435(8) 0.125(7) Uani 1 1 d . . .
H19A H 1.0210 -1.1366 0.4106 0.150 Uiso 1 1 calc R . .
H19B H 1.1132 -1.1332 0.4346 0.150 Uiso 1 1 calc R . .
C20 C 1.0122(14) -1.0931(11) 0.4868(9) 0.119(7) Uani 1 1 d . . .
H20A H 1.0191 -1.0459 0.4750 0.143 Uiso 1 1 calc R . .
H20B H 0.9507 -1.0962 0.4899 0.143 Uiso 1 1 calc R . .
C21 C 1.002(3) -1.3221(19) 0.6080(15) 0.212(15) Uiso 1 1 d . . .
H21A H 0.9420 -1.3306 0.6098 0.254 Uiso 1 1 calc R . .
H21B H 1.0309 -1.3429 0.6409 0.254 Uiso 1 1 calc R . .
C22 C 0.781(2) -0.6373(14) 0.8105(10) 0.167(10) Uiso 1 1 d D . .
H22A H 0.8194 -0.6205 0.8355 0.200 Uiso 1 1 calc R . .
H22B H 0.7231 -0.6298 0.8250 0.200 Uiso 1 1 calc R . .
C23 C 1.451(2) -2.104(2) 0.6643(15) 0.230(16) Uiso 1 1 d D . .
H23A H 1.4178 -2.1278 0.6407 0.276 Uiso 1 1 calc R . .
H23B H 1.4103 -2.0848 0.6905 0.276 Uiso 1 1 calc R . .
C24 C 0.7831(19) -0.5939(14) 0.7564(10) 0.160(10) Uiso 1 1 d D . .
H24A H 0.7373 -0.6026 0.7327 0.192 Uiso 1 1 calc R . .
H24B H 0.7756 -0.5452 0.7619 0.192 Uiso 1 1 calc R . .
C25 C 1.0503(9) -1.3575(7) 0.5545(5) 0.071 Uiso 1 1 d . . .
H25A H 1.0592 -1.4072 0.5611 0.085 Uiso 1 1 calc R . .
H25B H 1.0140 -1.3452 0.5227 0.085 Uiso 1 1 calc R . .
C26 C 1.5709(11) -2.3924(7) 0.6928(6) 0.084(4) Uani 1 1 d . . .
H26A H 1.5338 -2.4164 0.6721 0.101 Uiso 1 1 calc R . .
H26B H 1.6281 -2.3975 0.6765 0.101 Uiso 1 1 calc R . .
C27 C 1.5765(16) -2.4231(8) 0.7488(8) 0.126(8) Uani 1 1 d . . .
H27A H 1.6153 -2.4663 0.7502 0.151 Uiso 1 1 calc R . .
H27B H 1.5196 -2.4334 0.7603 0.151 Uiso 1 1 calc R . .
C28 C 1.5868(11) -2.2852(7) 0.8376(7) 0.092 Uiso 1 1 d D . .
C29 C 1.6555(9) -2.1421(9) 0.7551(7) 0.098 Uiso 1 1 d D . .
H29A H 1.6673 -2.1488 0.7936 0.117 Uiso 1 1 calc R . .
H29B H 1.6588 -2.0942 0.7438 0.117 Uiso 1 1 calc R . .
C30 C 1.7280(10) -2.1863(7) 0.7260(7) 0.091 Uiso 1 1 d D . .
H30A H 1.7251 -2.1723 0.6876 0.109 Uiso 1 1 calc R . .
H30B H 1.7838 -2.1781 0.7392 0.109 Uiso 1 1 calc R . .
C31 C 1.1999(12) -1.1227(11) 0.5727(14) 0.160(12) Uani 1 1 d . . .
H31A H 1.2549 -1.1066 0.5637 0.192 Uiso 1 1 calc R . .
H31B H 1.1868 -1.1142 0.6101 0.192 Uiso 1 1 calc R . .
C32 C 1.5806(11) -2.3613(7) 0.8476(6) 0.094 Uiso 1 1 d D . .
H32A H 1.5221 -2.3710 0.8552 0.112 Uiso 1 1 calc R . .
H32B H 1.6205 -2.3846 0.8752 0.112 Uiso 1 1 calc R . .
As1 As 1.16847(17) -1.41209(11) 1.04790(8) 0.0457(5) Uani 0.509(2) 1 d P A 1
As2 As 1.34318(12) -1.41252(12) 0.97373(9) 0.0519(6) Uani 0.509(2) 1 d P A 1
As3 As 0.95526(14) -1.43175(12) 0.85232(9) 0.0497(5) Uani 0.509(2) 1 d P A 1
As4 As 1.1297(2) -1.43165(17) 0.77707(13) 0.0485(7) Uani 0.509(2) 1 d P A 1
V21 V 1.2965(2) -1.39195(19) 0.84366(17) 0.0456(8) Uani 0.509(2) 1 d P A 1
V22 V 0.9904(2) -1.39019(17) 0.97548(15) 0.0407(7) Uani 0.509(2) 1 d P A 1
O65 O 1.2784(9) -1.4411(8) 1.0296(5) 0.055(3) Uani 0.509(2) 1 d P A 1
O66 O 1.1165(8) -1.4188(7) 0.9876(5) 0.046(3) Uani 0.509(2) 1 d P A 1
O67 O 1.2745(8) -1.4198(7) 0.9205(5) 0.048(3) Uani 0.509(2) 1 d P A 1
O68 O 1.0256(8) -1.4277(7) 0.9055(5) 0.044(3) Uani 0.509(2) 1 d P A 1
O69 O 1.1827(9) -1.4284(7) 0.8384(6) 0.051(3) Uani 0.509(2) 1 d P A 1
O70 O 1.0342(9) -1.4642(7) 0.8041(6) 0.058(4) Uani 0.509(2) 1 d P A 1
O71 O 1.3697(9) -1.4493(9) 0.8227(6) 0.066(4) Uani 0.509(2) 1 d P A 1
O72 O 0.9427(10) -1.4467(7) 1.0085(6) 0.055(3) Uani 0.509(2) 1 d P A 1
As1' As 1.01563(13) -1.40381(10) 1.01192(9) 0.0414(5) Uani 0.491(2) 1 d P A 2
As2' As 1.21659(15) -1.39033(12) 1.03740(8) 0.0439(5) Uani 0.491(2) 1 d P A 2
As3' As 1.0922(2) -1.41511(17) 0.77687(12) 0.0467(6) Uani 0.491(2) 1 d P A 2
As4' As 1.29519(13) -1.40150(11) 0.80176(9) 0.0468(5) Uani 0.491(2) 1 d P A 2
V21' V 1.3266(2) -1.36015(19) 0.92604(13) 0.0449(8) Uani 0.491(2) 1 d P A 2
V22' V 0.9670(2) -1.38351(18) 0.88335(13) 0.0432(8) Uani 0.491(2) 1 d P A 2
O65' O 1.1135(9) -1.4239(7) 1.0466(5) 0.044(3) Uani 0.491(2) 1 d P A 2
O66' O 1.0500(9) -1.4017(7) 0.9445(5) 0.046(3) Uani 0.491(2) 1 d P A 2
O67' O 1.2303(8) -1.3966(8) 0.9681(6) 0.051(3) Uani 0.491(2) 1 d P A 2
O68' O 1.0763(8) -1.4143(7) 0.8452(6) 0.047(3) Uani 0.491(2) 1 d P A 2
O69' O 1.2637(10) -1.4006(9) 0.8692(8) 0.057(4) Uani 0.491(2) 1 d P A 2
O70' O 1.2052(11) -1.4378(8) 0.7734(5) 0.055(4) Uani 0.491(2) 1 d P A 2
O71' O 1.4129(10) -1.4123(8) 0.9426(7) 0.063(4) Uani 0.491(2) 1 d P A 2
O72' O 0.9108(12) -1.4447(9) 0.8836(8) 0.067(4) Uani 0.491(2) 1 d P A 2
As5 As 0.86335(17) -1.10705(15) 0.89391(12) 0.0471(6) Uani 0.500(2) 1 d P A 1
As6 As 0.98051(14) -1.09509(10) 0.99965(8) 0.0426(5) Uani 0.500(2) 1 d P A 1
As7 As 1.18258(14) -1.10993(11) 0.75626(8) 0.0487(5) Uani 0.500(2) 1 d P A 1
As8 As 1.29875(15) -1.09675(13) 0.86210(11) 0.0486(6) Uani 0.500(2) 1 d P A 1
V23 V 1.1896(2) -1.12314(19) 0.97538(13) 0.0458(8) Uani 0.500(2) 1 d P A 1
V24 V 0.9847(2) -1.14386(19) 0.78759(13) 0.0465(8) Uani 0.500(2) 1 d P A 1
O73 O 0.8893(9) -1.0726(7) 0.9549(6) 0.052(3) Uani 0.500(2) 1 d P A 1
O74 O 1.0684(9) -1.1011(7) 0.9517(4) 0.043(3) Uani 0.500(2) 1 d P A 1
O75 O 0.9595(10) -1.1021(8) 0.8593(6) 0.058(4) Uani 0.500(2) 1 d P A 1
O76 O 1.2586(10) -1.0779(8) 0.7929(6) 0.061(4) Uani 0.500(2) 1 d P A 1
O77 O 1.0967(9) -1.1079(8) 0.8021(6) 0.055(4) Uani 0.500(2) 1 d P A 1
O78 O 1.2018(9) -1.0946(7) 0.8967(5) 0.052(3) Uani 0.500(2) 1 d P A 1
O79 O 1.2183(11) -1.0618(9) 1.0066(7) 0.068(5) Uani 0.500(2) 1 d P A 1
O80 O 0.9329(11) -1.0901(9) 0.7418(5) 0.067(4) Uani 0.500(2) 1 d P A 1
As5' As 0.90611(14) -1.09787(13) 0.78730(10) 0.0556(6) Uani 0.500(2) 1 d P A 2
As6' As 0.86409(16) -1.08878(15) 0.91596(13) 0.0491(6) Uani 0.500(2) 1 d P A 2
As7' As 1.27769(15) -1.07392(12) 0.82977(14) 0.0508(6) Uani 0.500(2) 1 d P A 2
As8' As 1.23518(14) -1.06595(12) 0.95874(10) 0.0551(6) Uani 0.500(2) 1 d P A 2
V23' V 1.0414(2) -1.10772(17) 0.98928(14) 0.0428(8) Uani 0.500(2) 1 d P A 2
V24' V 1.1167(2) -1.11989(19) 0.76318(15) 0.0492(8) Uani 0.500(2) 1 d P A 2
O73' O 0.8464(10) -1.0668(7) 0.8458(6) 0.057(4) Uani 0.500(2) 1 d P A 2
O74' O 0.9723(8) -1.0824(7) 0.9202(5) 0.044(3) Uani 0.500(2) 1 d P A 2
O75' O 1.0109(9) -1.0899(8) 0.8066(6) 0.055(4) Uani 0.500(2) 1 d P A 2
O76' O 1.2779(10) -1.0403(8) 0.8957(7) 0.063(4) Uani 0.500(2) 1 d P A 2
O77' O 1.1679(9) -1.0804(7) 0.8265(6) 0.054(3) Uani 0.500(2) 1 d P A 2
O78' O 1.1309(8) -1.0731(8) 0.9396(5) 0.046(3) Uani 0.500(2) 1 d P A 2
O79' O 1.0143(9) -1.0518(8) 1.0311(7) 0.059(4) Uani 0.500(2) 1 d P A 2
O80' O 1.1194(12) -1.0687(9) 0.7100(7) 0.070(5) Uani 0.500(2) 1 d P A 2
OW14 O 0.8465(9) -0.8927(7) 0.8723(5) 0.085(4) Uiso 0.75 1 d P . .
OW13 O 1.2608(9) -1.6154(7) 1.0343(5) 0.085(4) Uiso 0.75 1 d P . .
OW12 O 1.6222(12) -1.9168(10) 0.9284(7) 0.076(5) Uiso 0.50 1 d P . .
OW11 O 1.3320(16) -1.1651(13) 1.1752(10) 0.104(7) Uiso 0.50 1 d P . .
OW10 O 1.3529(12) -1.4007(11) 0.6866(8) 0.077(5) Uiso 0.50 1 d P . .
OW9 O 1.6379(15) -1.6406(13) 0.3379(10) 0.097(6) Uiso 0.50 1 d P . .
OW8 O 1.2236(16) -1.9232(13) 0.4178(10) 0.105(7) Uiso 0.50 1 d P . .
OW7 O 0.9767(14) -1.4047(11) 1.1272(8) 0.088(6) Uiso 0.50 1 d P . .
OW6 O 0.8286(13) -1.0910(11) 1.0628(8) 0.086(5) Uiso 0.50 1 d P . .
OW5 O 1.7546(16) -1.5794(13) 0.6183(10) 0.107(7) Uiso 0.50 1 d P . .
OW4 O 1.410(2) -1.7525(16) 0.5993(12) 0.137(10) Uiso 0.50 1 d P . .
OW3 O 1.111(2) -1.2467(17) 0.9005(13) 0.142(11) Uiso 0.50 1 d P . .
OW2 O 1.067(2) -1.3608(18) 0.4237(14) 0.067(8) Uiso 0.25 1 d P . .
OW1 O 0.940(3) -1.059(2) 0.6238(19) 0.100(13) Uiso 0.25 1 d P . .

loop_
_atom_site_aniso_label
_atom_site_aniso_U_11
_atom_site_aniso_U_22
_atom_site_aniso_U_33
_atom_site_aniso_U_23
_atom_site_aniso_U_13
_atom_site_aniso_U_12
Zn1 0.0589(7) 0.0359(5) 0.0514(6) -0.0022(4) 0.0105(5) -0.0069(5)
Zn2 0.0527(6) 0.0388(6) 0.0587(7) -0.0121(5) 0.0072(5) -0.0033(5)
Zn3 0.0525(7) 0.0900(10) 0.0527(7) -0.0195(7) 0.0118(6) -0.0266(7)
Zn4 0.0478(7) 0.0844(10) 0.0569(8) -0.0272(7) -0.0004(5) 0.0084(6)
Zn5 0.0548(8) 0.1062(13) 0.0716(9) -0.0392(9) 0.0056(7) -0.0156(8)
Zn6 0.1463(16) 0.0591(8) 0.0454(7) -0.0100(6) 0.0001(8) -0.0313(9)
Zn7 0.0485(7) 0.0917(11) 0.0694(9) -0.0159(7) 0.0045(6) -0.0129(7)
Zn8 0.0517(7) 0.0725(9) 0.0579(7) -0.0142(6) -0.0061(6) -0.0030(6)
V1 0.0410(8) 0.0515(10) 0.0553(10) -0.0127(7) 0.0096(7) 0.0010(7)
V2 0.0440(8) 0.0570(10) 0.0364(8) -0.0143(7) 0.0060(6) -0.0050(7)
V3 0.0497(9) 0.0456(9) 0.0448(9) -0.0031(7) 0.0091(7) -0.0045(7)
V4 0.0454(8) 0.0320(7) 0.0457(8) -0.0091(6) 0.0010(6) -0.0114(6)
V5 0.0327(7) 0.0449(8) 0.0375(7) -0.0099(6) 0.0016(6) -0.0109(6)
V6 0.0404(8) 0.0507(9) 0.0429(8) -0.0093(7) 0.0124(6) -0.0065(7)
V7 0.0314(7) 0.0504(9) 0.0413(8) -0.0123(6) -0.0017(6) -0.0079(6)
V8 0.0283(7) 0.0628(10) 0.0517(9) -0.0136(7) 0.0110(6) -0.0140(7)
V9 0.0264(7) 0.0566(10) 0.0519(9) -0.0136(7) 0.0016(6) -0.0128(6)
V10 0.0268(6) 0.0434(8) 0.0439(8) -0.0091(6) 0.0045(6) -0.0088(6)
V11 0.0394(7) 0.0347(7) 0.0462(8) -0.0156(6) 0.0079(6) -0.0135(6)
V12 0.0307(6) 0.0348(7) 0.0376(7) -0.0071(5) 0.0047(5) -0.0071(5)
V13 0.0380(9) 0.195(3) 0.0556(12) -0.0606(15) 0.0143(8) -0.0445(13)
V14 0.0282(9) 0.229(3) 0.0449(11) -0.0409(15) 0.0054(7) -0.0264(13)
V15 0.0385(8) 0.0749(12) 0.0426(9) -0.0234(8) 0.0012(6) -0.0086(8)
V16 0.0351(9) 0.144(2) 0.0387(9) -0.0278(11) -0.0012(7) -0.0127(10)
V17 0.0326(8) 0.1136(17) 0.0501(10) -0.0355(10) 0.0048(7) -0.0260(9)
V18 0.0314(8) 0.0988(15) 0.0419(9) -0.0228(9) 0.0092(6) -0.0209(8)
V19 0.0292(7) 0.0521(9) 0.0451(8) -0.0119(7) -0.0005(6) -0.0056(6)
V20 0.0333(7) 0.0561(9) 0.0334(7) -0.0090(6) 0.0018(6) -0.0099(6)
As9 0.0437(5) 0.0472(5) 0.0483(5) -0.0031(4) 0.0015(4) 0.0023(4)
As10 0.0573(6) 0.0486(6) 0.0542(6) -0.0226(5) 0.0125(5) 0.0009(5)
As11 0.0394(5) 0.0531(6) 0.0573(6) -0.0070(5) -0.0033(4) 0.0034(4)
As12 0.0583(6) 0.0501(6) 0.0582(6) -0.0026(5) 0.0221(5) -0.0195(5)
As13 0.0526(6) 0.0517(6) 0.0698(7) -0.0176(5) 0.0149(5) -0.0312(5)
As14 0.0591(6) 0.0460(5) 0.0549(6) -0.0230(4) 0.0011(5) -0.0176(5)
As15 0.0408(5) 0.0341(4) 0.0467(5) -0.0104(4) 0.0088(4) -0.0021(3)
As16 0.0461(5) 0.0344(4) 0.0438(5) -0.0023(3) 0.0004(4) -0.0074(4)
O1 0.063(5) 0.076(5) 0.052(4) -0.012(4) 0.024(4) -0.004(4)
O2 0.068(5) 0.105(7) 0.051(4) -0.030(4) 0.005(4) -0.008(5)
O3 0.056(5) 0.083(6) 0.083(6) -0.011(5) 0.011(4) 0.022(4)
O4 0.078(5) 0.043(4) 0.072(5) -0.012(3) 0.016(4) -0.022(4)
O5 0.034(3) 0.043(3) 0.045(3) -0.010(3) 0.006(2) -0.006(2)
O6 0.038(4) 0.101(7) 0.089(6) -0.019(5) 0.026(4) -0.026(4)
O7 0.059(4) 0.059(4) 0.060(4) -0.023(3) 0.011(3) -0.013(3)
O8 0.044(4) 0.046(4) 0.057(4) -0.002(3) 0.002(3) -0.003(3)
O9 0.052(4) 0.064(5) 0.051(4) -0.009(3) 0.014(3) -0.009(3)
O10 0.036(4) 0.118(8) 0.077(5) -0.028(5) -0.004(4) -0.027(4)
O11 0.080(6) 0.068(5) 0.054(5) 0.015(4) 0.001(4) 0.002(4)
O12 0.041(4) 0.100(6) 0.054(4) -0.024(4) -0.009(3) -0.017(4)
O13 0.056(4) 0.055(4) 0.060(4) -0.018(3) 0.004(3) -0.013(3)
O14 0.058(4) 0.081(5) 0.045(4) -0.014(4) -0.001(3) -0.019(4)
O15 0.050(4) 0.059(4) 0.059(4) -0.013(3) 0.020(3) -0.017(3)
O16 0.030(3) 0.074(5) 0.069(5) -0.012(4) 0.009(3) -0.009(3)
O17 0.059(4) 0.053(4) 0.046(4) -0.015(3) 0.000(3) 0.004(3)
O18 0.074(5) 0.043(4) 0.063(4) -0.026(3) 0.012(4) -0.016(3)
O19 0.056(4) 0.044(4) 0.048(4) -0.017(3) 0.001(3) 0.003(3)
O20 0.047(4) 0.050(4) 0.062(4) -0.011(3) 0.008(3) -0.013(3)
O21 0.046(4) 0.050(4) 0.052(4) -0.019(3) 0.005(3) -0.006(3)
O22 0.036(3) 0.053(4) 0.057(4) -0.021(3) 0.000(3) -0.004(3)
O23 0.040(3) 0.052(4) 0.060(4) -0.004(3) 0.008(3) -0.014(3)
O24 0.044(3) 0.040(3) 0.051(4) -0.006(3) 0.000(3) 0.006(3)
O25 0.075(5) 0.054(4) 0.059(4) -0.031(3) 0.006(4) -0.012(4)
O26 0.048(4) 0.046(4) 0.044(4) -0.008(3) 0.011(3) -0.007(3)
O27 0.043(3) 0.045(4) 0.052(4) -0.012(3) 0.008(3) -0.004(3)
O28 0.041(3) 0.050(4) 0.050(4) 0.001(3) 0.012(3) -0.008(3)
O29 0.041(3) 0.047(4) 0.067(4) -0.018(3) 0.003(3) -0.005(3)
O30 0.045(4) 0.065(4) 0.044(4) -0.012(3) 0.006(3) -0.010(3)
O31 0.034(3) 0.048(4) 0.053(4) -0.013(3) 0.006(3) -0.009(3)
O32 0.033(3) 0.045(3) 0.049(4) -0.013(3) 0.004(3) -0.004(2)
O33 0.037(3) 0.036(3) 0.049(4) -0.008(3) -0.006(3) -0.004(2)
O34 0.037(3) 0.054(4) 0.053(4) -0.013(3) 0.007(3) -0.004(3)
O35 0.050(4) 0.038(3) 0.044(3) -0.006(3) 0.005(3) -0.004(3)
O36 0.068(5) 0.050(4) 0.071(5) -0.005(3) 0.017(4) -0.038(4)
O37 0.033(3) 0.038(3) 0.053(4) -0.008(3) -0.002(3) -0.008(2)
O38 0.045(4) 0.057(4) 0.050(4) -0.012(3) 0.011(3) -0.019(3)
O39 0.037(3) 0.042(3) 0.047(3) -0.012(3) 0.005(3) -0.011(3)
O40 0.030(3) 0.049(4) 0.050(4) -0.008(3) 0.002(2) -0.016(3)
O41 0.038(4) 0.282(17) 0.060(6) -0.048(8) -0.001(4) -0.035(7)
O42 0.065(5) 0.103(7) 0.049(4) -0.025(4) 0.009(4) -0.015(5)
O43 0.052(5) 0.214(13) 0.044(5) -0.029(6) -0.009(4) -0.025(6)
O44 0.039(4) 0.158(10) 0.056(5) -0.035(5) 0.019(3) -0.027(5)
O45 0.034(3) 0.081(5) 0.055(4) -0.014(4) 0.001(3) -0.005(3)
O46 0.040(4) 0.141(9) 0.070(5) -0.046(5) -0.001(4) -0.032(5)
O47 0.045(4) 0.089(5) 0.032(3) -0.015(3) 0.004(3) -0.011(4)
O48 0.053(5) 0.296(18) 0.063(6) -0.082(8) 0.015(4) -0.076(8)
O49 0.047(4) 0.141(9) 0.051(4) -0.027(5) 0.007(3) -0.032(5)
O50 0.034(4) 0.244(15) 0.062(5) -0.057(7) 0.013(4) -0.029(6)
O51 0.042(4) 0.085(6) 0.065(5) -0.025(4) 0.004(3) -0.019(4)
O52 0.034(3) 0.136(8) 0.043(4) 0.003(4) 0.003(3) 0.001(4)
O53 0.050(4) 0.113(7) 0.049(4) -0.038(4) 0.014(3) -0.037(4)
O54 0.035(4) 0.186(11) 0.052(5) -0.047(6) 0.005(3) -0.022(5)
O55 0.046(5) 0.261(16) 0.059(5) -0.070(8) 0.018(4) -0.052(7)
O56 0.030(3) 0.080(5) 0.068(5) -0.018(4) 0.000(3) 0.002(3)
O57 0.046(4) 0.083(5) 0.049(4) -0.016(4) -0.003(3) 0.008(4)
O58 0.065(5) 0.087(6) 0.048(4) -0.019(4) 0.015(3) -0.036(4)
O59 0.045(4) 0.056(4) 0.056(4) -0.016(3) 0.007(3) -0.014(3)
O60 0.039(3) 0.064(5) 0.059(4) -0.023(3) -0.004(3) -0.006(3)
O61 0.037(3) 0.069(4) 0.039(3) -0.010(3) -0.002(3) -0.010(3)
O62 0.033(3) 0.069(5) 0.080(5) -0.042(4) 0.007(3) -0.013(3)
O63 0.031(3) 0.053(4) 0.037(3) -0.008(3) -0.003(2) -0.010(3)
O64 0.041(3) 0.036(3) 0.043(3) -0.002(2) 0.000(3) -0.006(2)
N1 0.144(11) 0.037(5) 0.049(5) 0.014(4) 0.027(6) 0.003(5)
N2 0.049(5) 0.045(5) 0.083(7) -0.007(4) 0.015(4) 0.006(4)
N3 0.066(6) 0.094(8) 0.071(7) -0.032(6) 0.027(5) -0.025(6)
N4 0.083(7) 0.085(8) 0.065(7) -0.018(6) -0.002(5) 0.007(6)
N5 0.051(5) 0.086(8) 0.074(7) -0.010(5) 0.007(5) -0.001(5)
N6 0.077(8) 0.073(8) 0.126(11) -0.040(7) 0.010(7) -0.020(6)
N7 0.045(5) 0.144(12) 0.068(7) -0.028(7) -0.002(5) -0.007(6)
N8 0.127(11) 0.124(11) 0.062(7) -0.032(7) 0.017(7) -0.076(9)
N9 0.043(5) 0.134(11) 0.072(7) -0.046(7) 0.016(5) -0.022(6)
N10 0.041(5) 0.154(13) 0.072(7) -0.019(8) 0.003(5) -0.003(6)
N11 0.105(9) 0.088(9) 0.079(8) -0.025(6) -0.035(7) 0.000(7)
N12 0.080(8) 0.136(12) 0.058(7) -0.022(7) 0.006(6) -0.025(8)
N13 0.063(6) 0.066(7) 0.117(10) -0.012(6) -0.008(6) -0.017(5)
N15 0.048(6) 0.143(14) 0.128(12) -0.023(10) 0.008(7) -0.017(7)
N16 0.071(8) 0.106(11) 0.133(12) -0.012(9) 0.004(8) 0.004(7)
N17 0.17(3) 0.10(2) 1.9(3) 0.14(6) 0.05(7) -0.07(2)
N18 0.077(9) 0.124(13) 0.143(13) -0.072(11) -0.002(8) -0.010(8)
N19 0.073(7) 0.085(9) 0.130(11) -0.038(8) 0.007(7) -0.028(6)
N20 0.060(6) 0.075(7) 0.052(5) 0.000(4) 0.002(4) -0.006(5)
N21 0.049(6) 0.134(12) 0.089(8) -0.024(8) 0.016(5) -0.022(7)
N22 0.083(9) 0.195(17) 0.079(9) -0.030(10) -0.018(7) 0.052(10)
C1 0.094(10) 0.086(10) 0.086(10) -0.001(8) -0.041(8) -0.024(8)
C2 0.046(7) 0.104(13) 0.21(2) -0.086(14) -0.011(9) -0.004(7)
C3 0.139(14) 0.070(9) 0.064(8) -0.013(7) -0.004(9) 0.029(9)
C4 0.092(10) 0.062(8) 0.092(10) -0.005(7) 0.013(8) 0.008(7)
C5 0.066(9) 0.094(12) 0.133(14) -0.010(10) -0.013(9) -0.002(8)
C6 0.147(15) 0.075(9) 0.065(9) -0.011(7) 0.011(9) 0.028(10)
C7 0.144(16) 0.095(12) 0.081(10) -0.039(9) -0.005(10) -0.043(11)
C8 0.084(11) 0.18(2) 0.066(10) 0.010(11) 0.001(8) -0.005(12)
C9 0.160(17) 0.063(9) 0.157(17) -0.013(9) 0.120(15) -0.015(10)
C10 0.118(15) 0.071(10) 0.19(2) 0.016(11) 0.090(15) -0.006(10)
C11 0.17(2) 0.077(11) 0.125(15) -0.025(10) -0.009(14) -0.034(12)
C12 0.21(3) 0.090(15) 0.27(4) 0.002(18) -0.12(3) -0.071(18)
C13 0.123(15) 0.079(11) 0.125(15) -0.017(10) -0.026(12) -0.012(10)
C15 0.089(11) 0.142(16) 0.099(12) 0.050(11) -0.049(10) -0.025(11)
C16 0.49(6) 0.030(8) 0.63(7) -0.09(2) 0.51(6) -0.043(19)
C17 0.102(15) 0.084(13) 0.25(3) -0.055(16) 0.064(17) -0.039(11)
C18 0.20(3) 0.17(3) 0.17(3) 0.00(2) -0.03(2) -0.03(3)
C19 0.134(17) 0.138(19) 0.103(14) 0.021(13) -0.033(12) -0.036(14)
C20 0.114(15) 0.111(15) 0.139(17) -0.033(13) -0.026(13) -0.021(12)
C26 0.111(11) 0.074(9) 0.071(9) -0.028(7) -0.014(8) -0.017(8)
C27 0.20(2) 0.055(8) 0.129(15) 0.000(9) -0.097(15) -0.031(11)
C31 0.067(11) 0.097(15) 0.33(4) -0.056(19) -0.022(16) -0.022(10)
As1 0.0473(14) 0.0483(11) 0.0415(11) -0.0058(8) 0.0009(9) -0.0052(10)
As2 0.0357(10) 0.0645(13) 0.0549(12) -0.0188(10) -0.0025(8) 0.0038(9)
As3 0.0452(11) 0.0571(12) 0.0527(12) -0.0178(9) 0.0020(9) -0.0204(9)
As4 0.0435(17) 0.0561(16) 0.0504(13) -0.0266(11) 0.0043(13) -0.0093(12)
V21 0.0323(17) 0.054(2) 0.052(2) -0.0216(16) 0.0025(14) 0.0005(14)
V22 0.0383(15) 0.0454(17) 0.0412(19) -0.0088(13) 0.0063(14) -0.0124(13)
O65 0.054(8) 0.066(9) 0.043(7) -0.006(6) -0.007(6) -0.002(7)
O66 0.042(7) 0.061(8) 0.032(6) -0.011(5) -0.005(5) 0.006(6)
O67 0.045(7) 0.059(8) 0.043(7) -0.011(6) -0.003(5) -0.016(6)
O68 0.035(6) 0.057(8) 0.043(7) -0.010(6) -0.004(5) -0.010(5)
O69 0.044(7) 0.049(8) 0.059(8) -0.015(6) 0.005(6) -0.002(6)
O70 0.054(8) 0.054(8) 0.076(10) -0.037(7) 0.016(7) -0.026(7)
O71 0.043(7) 0.096(12) 0.059(9) -0.032(8) 0.004(6) 0.005(7)
O72 0.059(8) 0.046(8) 0.062(9) -0.010(6) 0.011(7) -0.008(6)
As1' 0.0412(10) 0.0441(10) 0.0402(12) -0.0002(8) 0.0073(9) -0.0130(8)
As2' 0.0375(11) 0.0556(12) 0.0368(10) -0.0010(8) -0.0017(8) -0.0011(10)
As3' 0.0476(17) 0.0545(17) 0.0434(12) -0.0202(11) 0.0061(13) -0.0175(13)
As4' 0.0481(11) 0.0491(11) 0.0444(12) -0.0142(9) 0.0108(8) -0.0051(9)
V21' 0.0325(15) 0.057(2) 0.0453(18) -0.0101(14) 0.0046(13) -0.0031(13)
V22' 0.0399(16) 0.0533(19) 0.0406(17) -0.0094(14) 0.0028(13) -0.0186(14)
O65' 0.032(7) 0.051(8) 0.048(8) 0.010(6) -0.004(6) -0.019(6)
O66' 0.049(7) 0.052(8) 0.037(7) 0.006(6) 0.009(6) -0.021(6)
O67' 0.037(7) 0.070(9) 0.049(8) -0.014(7) 0.006(6) -0.008(6)
O68' 0.040(7) 0.048(8) 0.057(8) -0.018(6) 0.017(6) -0.014(6)
O69' 0.040(8) 0.067(10) 0.073(12) -0.023(9) 0.011(8) -0.024(7)
O70' 0.074(11) 0.069(10) 0.032(7) -0.021(6) 0.028(6) -0.032(8)
O71' 0.051(9) 0.049(9) 0.088(12) -0.004(8) -0.011(8) 0.001(7)
O72' 0.069(11) 0.061(10) 0.079(12) -0.010(8) -0.004(9) -0.031(8)
As5 0.0367(11) 0.0492(15) 0.0539(17) -0.0040(11) -0.0023(11) -0.0004(10)
As6 0.0435(12) 0.0444(10) 0.0403(10) -0.0125(7) 0.0078(8) -0.0022(8)
As7 0.0509(12) 0.0553(12) 0.0401(10) -0.0003(8) 0.0081(8) -0.0115(9)
As8 0.0462(11) 0.0549(13) 0.0500(14) -0.0154(11) 0.0072(10) -0.0194(10)
V23 0.0404(16) 0.059(2) 0.0420(17) -0.0182(14) 0.0070(13) -0.0112(14)
V24 0.0410(16) 0.058(2) 0.0413(17) -0.0054(14) -0.0006(13) -0.0086(14)
O73 0.055(8) 0.046(8) 0.058(9) -0.027(6) -0.007(7) -0.009(6)
O74 0.053(8) 0.060(8) 0.013(5) -0.006(5) 0.012(5) 0.002(6)
O75 0.060(9) 0.054(8) 0.060(9) -0.007(7) -0.013(7) -0.005(7)
O76 0.061(9) 0.079(11) 0.034(7) -0.014(7) -0.020(7) 0.026(8)
O77 0.048(8) 0.073(10) 0.047(8) -0.033(7) 0.002(6) -0.003(7)
O78 0.063(8) 0.055(8) 0.045(7) -0.020(6) 0.014(6) -0.024(7)
O79 0.063(9) 0.075(11) 0.075(11) -0.038(9) 0.029(8) -0.024(8)
O80 0.082(11) 0.093(12) 0.024(7) -0.002(7) 0.009(7) -0.009(9)
As5' 0.0405(11) 0.0664(14) 0.0588(14) 0.0035(10) -0.0084(9) -0.0083(9)
As6' 0.0328(10) 0.0515(15) 0.0636(19) -0.0092(12) 0.0048(12) -0.0061(9)
As7' 0.0414(11) 0.0503(12) 0.0625(18) -0.0006(12) 0.0070(11) -0.0156(9)
As8' 0.0449(11) 0.0586(13) 0.0672(15) -0.0185(10) 0.0007(10) -0.0182(9)
V23' 0.0349(18) 0.0464(18) 0.050(2) -0.0159(14) 0.0031(14) -0.0096(13)
V24' 0.0406(18) 0.059(2) 0.050(2) -0.0015(16) 0.0082(15) -0.0143(15)
O73' 0.068(9) 0.045(8) 0.057(9) 0.008(6) -0.010(7) -0.007(7)
O74' 0.049(7) 0.047(7) 0.038(7) 0.004(5) 0.005(5) -0.016(6)
O75' 0.041(7) 0.069(10) 0.057(9) -0.015(7) -0.001(6) -0.004(6)
O76' 0.062(9) 0.050(8) 0.082(11) -0.013(7) 0.005(8) -0.018(7)
O77' 0.055(8) 0.052(8) 0.056(8) -0.010(6) 0.011(6) -0.011(6)
O78' 0.033(6) 0.067(9) 0.041(7) -0.002(6) -0.003(5) -0.018(6)
O79' 0.046(8) 0.048(8) 0.089(11) -0.027(7) 0.012(7) -0.016(6)
O80' 0.085(12) 0.063(10) 0.071(10) 0.001(8) 0.021(9) -0.041(9)

loop_
_atom_type_symbol
_atom_type_description
_atom_type_scat_dispersion_real
_atom_type_scat_dispersion_imag
_atom_type_scat_source
C C 0.0033 0.0016 'International Tables Vol C Tables 4.2.6.8 and 6.1.1.4'
H H 0.0000 0.0000 'International Tables Vol C Tables 4.2.6.8 and 6.1.1.4'
N N 0.0061 0.0033 'International Tables Vol C Tables 4.2.6.8 and 6.1.1.4'
O O 0.0106 0.0060 'International Tables Vol C Tables 4.2.6.8 and 6.1.1.4'
V V 0.3005 0.5294 'International Tables Vol C Tables 4.2.6.8 and 6.1.1.4'
Zn Zn 0.2839 1.4301 'International Tables Vol C Tables 4.2.6.8 and 6.1.1.4'
As As 0.0499 2.0058 'International Tables Vol C Tables 4.2.6.8 and 6.1.1.4'

loop_
_geom_angle_atom_site_label_1
_geom_angle_atom_site_label_2
_geom_angle_atom_site_label_3
_geom_angle
N1 Zn1 O23 108.5(5)
N1 Zn1 O28 112.7(3)
O23 Zn1 O28 76.6(3)
N1 Zn1 O9 106.1(5)
O23 Zn1 O9 145.4(3)
O28 Zn1 O9 90.9(3)
N1 Zn1 O15 106.4(4)
O23 Zn1 O15 93.7(3)
O28 Zn1 O15 140.8(3)
O9 Zn1 O15 75.6(3)
N1 Zn1 V11 115.8(3)
O23 Zn1 V11 38.45(19)
O28 Zn1 V11 38.21(19)
O9 Zn1 V11 122.8(2)
O15 Zn1 V11 123.0(2)
N2 Zn2 O17 107.6(4)
N2 Zn2 O7 109.2(3)
O17 Zn2 O7 94.3(3)
N2 Zn2 O19 108.5(3)
O17 Zn2 O19 75.7(3)
O7 Zn2 O19 142.3(3)
N2 Zn2 O13 108.3(4)
O17 Zn2 O13 144.1(3)
O7 Zn2 O13 75.3(3)
O19 Zn2 O13 91.6(3)
O78' Zn3 O77' 95.6(6)
O78' Zn3 O74' 81.5(5)
O77' Zn3 O74' 152.9(6)
O78' Zn3 N3 107.6(5)
O77' Zn3 N3 102.9(5)
O74' Zn3 N3 103.6(5)
O78' Zn3 O75 122.7(6)
O77' Zn3 O75 117.9(6)
O74' Zn3 O75 47.3(6)
N3 Zn3 O75 108.0(5)
O78' Zn3 O75' 153.4(6)
O77' Zn3 O75' 78.9(6)
O74' Zn3 O75' 91.7(6)
N3 Zn3 O75' 99.0(6)
O75 Zn3 O75' 44.5(6)
O78' Zn3 O77 127.0(6)
O77' Zn3 O77 42.2(6)
O74' Zn3 O77 120.4(6)
N3 Zn3 O77 111.7(6)
O75 Zn3 O77 76.3(6)
O75' Zn3 O77 37.9(5)
O78' Zn3 O74 34.7(5)
O77' Zn3 O74 119.3(6)
O74' Zn3 O74 48.6(5)
N3 Zn3 O74 120.3(4)
O75 Zn3 O74 88.2(6)
O75' Zn3 O74 127.5(6)
O77 Zn3 O74 127.9(6)
O78' Zn3 O78 44.1(5)
O77' Zn3 O78 51.6(6)
O74' Zn3 O78 118.9(5)
N3 Zn3 O78 116.1(5)
O75 Zn3 O78 135.9(6)
O75' Zn3 O78 123.1(5)
O77 Zn3 O78 86.3(5)
O74 Zn3 O78 71.1(5)
O78' Zn3 V23' 40.5(4)
O77' Zn3 V23' 128.2(5)
O74' Zn3 V23' 41.3(4)
N3 Zn3 V23' 114.4(3)
O75 Zn3 V23' 83.9(4)
O75' Zn3 V23' 125.9(5)
O77 Zn3 V23' 133.5(5)
O74 Zn3 V23' 8.9(3)
O78 Zn3 V23' 79.4(4)
O78' Zn3 V24' 128.3(4)
O77' Zn3 V24' 39.5(4)
O74' Zn3 V24' 125.0(4)
N3 Zn3 V24' 107.0(3)
O75 Zn3 V24' 79.9(4)
O75' Zn3 V24' 39.5(4)
O77 Zn3 V24' 5.3(5)
O74 Zn3 V24' 132.5(4)
O78 Zn3 V24' 86.2(3)
V23' Zn3 V24' 138.46(11)
O69 Zn4 O67 82.5(6)
O69 Zn4 N4 99.4(5)
O67 Zn4 N4 98.4(6)
O69 Zn4 O66' 119.8(6)
O67 Zn4 O66' 126.8(6)
N4 Zn4 O66' 121.1(5)
O69 Zn4 O66 154.4(6)
O67 Zn4 O66 95.6(5)
N4 Zn4 O66 106.2(5)
O66' Zn4 O66 43.0(5)
O69 Zn4 O68 95.5(5)
O67 Zn4 O68 155.0(6)
N4 Zn4 O68 106.5(5)
O66' Zn4 O68 34.8(5)
O66 Zn4 O68 75.5(5)
O69 Zn4 O67' 117.0(6)
O67 Zn4 O67' 41.0(5)
N4 Zn4 O67' 111.7(5)
O66' Zn4 O67' 88.9(5)
O66 Zn4 O67' 54.9(5)
O68 Zn4 O67' 123.4(5)
O69 Zn4 O68' 47.9(5)
O67 Zn4 O68' 124.5(5)
N4 Zn4 O68' 111.1(5)
O66' Zn4 O68' 75.2(5)
O66 Zn4 O68' 118.0(5)
O68 Zn4 O68' 47.6(5)
O67' Zn4 O68' 136.5(6)
O69 Zn4 O69' 47.2(6)
O67 Zn4 O69' 36.1(6)
N4 Zn4 O69' 108.1(6)
O66' Zn4 O69' 130.8(6)
O66 Zn4 O69' 123.4(6)
O68 Zn4 O69' 132.2(6)
O67' Zn4 O69' 71.0(6)
O68' Zn4 O69' 89.1(6)
O69 Zn4 V21 41.8(4)
O67 Zn4 V21 41.0(4)
N4 Zn4 V21 105.4(4)
O66' Zn4 V21 133.3(4)
O66 Zn4 V21 129.2(4)
O68 Zn4 V21 130.0(4)
O67' Zn4 V21 76.8(4)
O68' Zn4 V21 85.2(3)
O69' Zn4 V21 5.9(5)
N14 Zn5 N9 113.8(5)
N14 Zn5 N15 122.2(6)
N9 Zn5 N15 122.3(5)
N14 Zn5 N8 97.4(5)
N9 Zn5 N8 83.3(5)
N15 Zn5 N8 101.4(6)
N14 Zn5 N18 80.9(6)
N9 Zn5 N18 97.8(6)
N15 Zn5 N18 79.2(6)
N8 Zn5 N18 178.3(6)
N20 Zn6 N22 112.6(5)
N20 Zn6 N23 85.2(6)
N22 Zn6 N23 100.2(7)
N20 Zn6 C28 134.2(5)
N22 Zn6 C28 105.0(6)
N23 Zn6 C28 62.7(6)
N20 Zn6 N24 144.8(7)
N22 Zn6 N24 100.3(8)
N23 Zn6 N24 101.7(6)
C28 Zn6 N24 39.1(4)
N20 Zn6 N17 112.5(11)
N22 Zn6 N17 87.2(8)
N23 Zn6 N17 156.8(15)
C28 Zn6 N17 94.2(14)
N24 Zn6 N17 55.1(15)
N10 Zn7 N12 120.4(5)
N10 Zn7 N21 118.4(5)
N12 Zn7 N21 120.7(5)
N10 Zn7 N16 91.8(6)
N12 Zn7 N16 81.7(6)
N21 Zn7 N16 104.2(6)
N10 Zn7 N19 82.6(6)
N12 Zn7 N19 98.9(6)
N21 Zn7 N19 80.8(5)
N16 Zn7 N19 173.9(6)
N11 Zn8 N5 126.9(5)
N11 Zn8 N7 123.4(6)
N5 Zn8 N7 108.5(4)
N11 Zn8 N6 99.0(5)
N5 Zn8 N6 81.8(4)
N7 Zn8 N6 99.2(6)
N11 Zn8 N13 80.3(5)
N5 Zn8 N13 99.0(4)
N7 Zn8 N13 80.8(5)
N6 Zn8 N13 179.2(4)
O3 V1 O22 108.0(4)
O3 V1 O34 109.3(4)
O22 V1 O34 83.1(3)
O3 V1 O13 107.0(4)
O22 V1 O13 87.9(3)
O34 V1 O13 143.7(3)
O3 V1 O7 108.7(4)
O22 V1 O7 143.1(3)
O34 V1 O7 88.4(3)
O13 V1 O7 78.0(3)
O3 V1 V8 110.1(4)
O22 V1 V8 41.6(2)
O34 V1 V8 42.0(2)
O13 V1 V8 124.1(2)
O7 V1 V8 124.7(3)
O2 V2 O26 110.3(4)
O2 V2 O27 109.5(4)
O26 V2 O27 84.0(3)
O2 V2 O29 109.0(4)
O26 V2 O29 78.8(3)
O27 V2 O29 141.2(3)
O2 V2 O21 110.1(4)
O26 V2 O21 139.4(3)
O27 V2 O21 79.8(3)
O29 V2 O21 91.2(3)
O2 V2 V3 113.0(4)
O26 V2 V3 42.30(19)
O27 V2 V3 42.1(2)
O29 V2 V3 115.9(2)
O21 V2 V3 115.72(19)
O2 V2 V7 114.2(3)
O26 V2 V7 115.93(19)
O27 V2 V7 39.0(2)
O29 V2 V7 123.5(2)
O21 V2 V7 40.85(19)
V3 V2 V7 78.29(6)
O2 V2 V6 113.7(3)
O26 V2 V6 38.4(2)
O27 V2 V6 116.4(2)
O29 V2 V6 40.5(2)
O21 V2 V6 122.5(2)
V3 V2 V6 78.39(6)
V7 V2 V6 131.73(7)
O11 V3 O27 108.5(4)
O11 V3 O26 108.7(4)
O27 V3 O26 83.6(3)
O11 V3 O9 107.7(4)
O27 V3 O9 88.6(3)
O26 V3 O9 143.5(3)
O11 V3 O15 107.6(4)
O27 V3 O15 143.9(3)
O26 V3 O15 87.2(3)
O9 V3 O15 78.3(3)
O11 V3 V2 111.0(3)
O27 V3 V2 41.98(18)
O26 V3 V2 42.0(2)
O9 V3 V2 124.4(2)
O15 V3 V2 123.4(2)
O4 V4 O32 105.6(3)
O4 V4 O39 109.1(4)
O32 V4 O39 83.3(3)
O4 V4 O19 107.8(4)
O32 V4 O19 89.1(3)
O39 V4 O19 143.0(3)
O4 V4 O17 108.6(4)
O32 V4 O17 145.6(3)
O39 V4 O17 88.4(3)
O19 V4 O17 77.8(3)
O4 V4 V10 109.5(3)
O32 V4 V10 41.6(2)
O39 V4 V10 42.06(17)
O19 V4 V10 124.19(19)
O17 V4 V10 125.0(2)
O14 V5 O5 111.8(3)
O14 V5 O40 110.7(3)
O5 V5 O40 83.7(3)
O14 V5 O31 109.6(4)
O5 V5 O31 138.5(3)
O40 V5 O31 78.8(3)
O14 V5 O37 107.7(3)
O5 V5 O37 79.2(3)
O40 V5 O37 141.5(3)
O31 V5 O37 91.6(3)
O14 V5 V11 115.5(3)
O5 V5 V11 42.15(19)
O40 V5 V11 41.79(19)
O31 V5 V11 114.0(2)
O37 V5 V11 115.84(19)
O14 V5 V9 113.5(3)
O5 V5 V9 115.4(2)
O40 V5 V9 38.21(19)
O31 V5 V9 40.8(2)
O37 V5 V9 124.66(19)
V11 V5 V9 77.25(6)
O14 V5 V12 114.1(3)
O5 V5 V12 38.24(18)
O40 V5 V12 116.01(19)
O31 V5 V12 122.68(19)
O37 V5 V12 41.06(18)
V11 V5 V12 77.92(5)
V9 V5 V12 132.13(6)
O1 V6 O26 108.7(4)
O1 V6 O34 109.8(4)
O26 V6 O34 141.5(3)
O1 V6 O29 106.8(4)
O26 V6 O29 79.0(3)
O34 V6 O29 90.2(3)
O1 V6 O20 106.4(4)
O26 V6 O20 89.9(3)
O34 V6 O20 79.2(3)
O29 V6 O20 146.8(3)
O1 V6 V2 111.3(3)
O26 V6 V2 39.0(2)
O34 V6 V2 122.5(2)
O29 V6 V2 40.1(2)
O20 V6 V2 123.5(2)
O1 V6 V8 111.6(3)
O26 V6 V8 122.6(2)
O34 V6 V8 38.8(2)
O29 V6 V8 123.7(2)
O20 V6 V8 40.5(2)
V2 V6 V8 137.16(7)
O12 V7 O39 107.2(4)
O12 V7 O27 108.7(4)
O39 V7 O27 144.0(3)
O12 V7 O21 106.4(3)
O39 V7 O21 90.5(3)
O27 V7 O21 79.7(3)
O12 V7 O35 107.0(3)
O39 V7 O35 79.3(3)
O27 V7 O35 90.1(3)
O21 V7 O35 146.6(3)
O12 V7 V2 111.1(3)
O39 V7 V2 123.97(19)
O27 V7 V2 39.31(19)
O21 V7 V2 40.5(2)
O35 V7 V2 123.8(2)
O12 V7 V10 110.2(3)
O39 V7 V10 39.07(18)
O27 V7 V10 123.8(2)
O21 V7 V10 124.1(2)
O35 V7 V10 40.36(19)
V2 V7 V10 138.77(6)
O6 V8 O22 109.5(4)
O6 V8 O34 109.7(4)
O22 V8 O34 83.3(3)
O6 V8 O20 110.6(4)
O22 V8 O20 139.6(3)
O34 V8 O20 79.1(3)
O6 V8 O38 109.6(4)
O22 V8 O38 79.6(3)
O34 V8 O38 140.4(3)
O20 V8 O38 91.3(3)
O6 V8 V1 111.5(4)
O22 V8 V1 41.67(19)
O34 V8 V1 42.2(2)
O20 V8 V1 115.9(2)
O38 V8 V1 116.2(2)
O6 V8 V9 113.4(3)
O22 V8 V9 38.93(18)
O34 V8 V9 116.0(2)
O20 V8 V9 123.2(2)
O38 V8 V9 40.8(2)
V1 V8 V9 78.45(6)
O6 V8 V6 114.3(3)
O22 V8 V6 115.5(2)
O34 V8 V6 38.7(2)
O20 V8 V6 40.5(2)
O38 V8 V6 123.2(2)
V1 V8 V6 78.51(6)
V9 V8 V6 131.83(6)
O10 V9 O40 108.4(4)
O10 V9 O22 109.3(4)
O40 V9 O22 142.2(3)
O10 V9 O31 107.5(4)
O40 V9 O31 79.3(3)
O22 V9 O31 88.7(3)
O10 V9 O38 106.2(4)
O40 V9 O38 91.1(3)
O22 V9 O38 79.2(3)
O31 V9 O38 146.3(3)
O10 V9 V5 110.6(3)
O40 V9 V5 39.02(19)
O22 V9 V5 122.5(2)
O31 V9 V5 40.51(18)
O38 V9 V5 124.9(2)
O10 V9 V8 111.0(3)
O40 V9 V8 124.1(2)
O22 V9 V8 38.6(2)
O31 V9 V8 122.34(19)
O38 V9 V8 40.72(19)
V5 V9 V8 138.45(6)
O16 V10 O32 112.0(4)
O16 V10 O39 109.3(3)
O32 V10 O39 83.6(3)
O16 V10 O35 108.5(4)
O32 V10 O35 139.2(3)
O39 V10 O35 79.0(3)
O16 V10 O33 108.6(3)
O32 V10 O33 78.9(3)
O39 V10 O33 141.9(3)
O35 V10 O33 92.6(3)
O16 V10 V4 114.2(3)
O32 V10 V4 41.71(18)
O39 V10 V4 42.2(2)
O35 V10 V4 115.11(19)
O33 V10 V4 115.67(18)
O16 V10 V7 112.5(3)
O32 V10 V7 115.28(18)
O39 V10 V7 38.3(2)
O35 V10 V7 40.88(18)
O33 V10 V7 125.3(2)
V4 V10 V7 77.79(6)
O16 V10 V12 115.3(3)
O32 V10 V12 38.07(18)
O39 V10 V12 115.8(2)
O35 V10 V12 123.4(2)
O33 V10 V12 40.87(18)
V4 V10 V12 77.46(5)
V7 V10 V12 131.83(6)
O18 V11 O40 108.3(4)
O18 V11 O5 106.5(3)
O40 V11 O5 83.2(3)
O18 V11 O28 109.6(4)
O40 V11 O28 142.1(3)
O5 V11 O28 87.8(3)
O18 V11 O23 107.1(4)
O40 V11 O23 89.5(3)
O5 V11 O23 146.2(3)
O28 V11 O23 77.9(3)
O18 V11 V5 110.0(3)
O40 V11 V5 41.87(18)
O5 V11 V5 41.60(18)
O28 V11 V5 122.5(2)
O23 V11 V5 125.8(2)
O18 V11 Zn1 112.9(3)
O40 V11 Zn1 120.54(19)
O5 V11 Zn1 121.39(19)
O28 V11 Zn1 39.20(18)
O23 V11 Zn1 38.7(2)
V5 V11 Zn1 137.04(6)
O30 V12 O5 110.2(3)
O30 V12 O32 110.0(3)
O5 V12 O32 139.8(3)
O30 V12 O37 105.1(3)
O5 V12 O37 78.8(3)
O32 V12 O37 90.4(3)
O30 V12 O33 106.5(3)
O5 V12 O33 90.8(3)
O32 V12 O33 78.4(3)
O37 V12 O33 148.4(3)
O30 V12 V5 111.1(3)
O5 V12 V5 38.52(19)
O32 V12 V5 122.03(18)
O37 V12 V5 40.37(17)
O33 V12 V5 124.49(19)
O30 V12 V10 112.3(3)
O5 V12 V10 121.8(2)
O32 V12 V10 38.3(2)
O37 V12 V10 123.83(18)
O33 V12 V10 40.17(17)
V5 V12 V10 136.52(6)
O48 V13 O58 109.7(5)
O48 V13 O55 110.9(6)
O58 V13 O55 86.0(4)
O48 V13 O56 106.9(5)
O58 V13 O56 79.8(3)
O55 V13 O56 142.2(3)
O48 V13 O50 108.0(5)
O58 V13 O50 142.3(4)
O55 V13 O50 80.8(5)
O56 V13 O50 89.5(4)
O48 V13 V23 115.7(6)
O58 V13 V23 45.6(3)
O55 V13 V23 40.5(3)
O56 V13 V23 118.4(2)
O50 V13 V23 115.2(4)
O48 V13 V20 111.1(3)
O58 V13 V20 39.4(2)
O55 V13 V20 119.5(3)
O56 V13 V20 40.5(2)
O50 V13 V20 123.1(3)
V23 V13 V20 82.29(10)
O48 V13 V14 113.9(3)
O58 V13 V14 119.1(3)
O55 V13 V14 39.9(4)
O56 V13 V14 122.6(2)
O50 V13 V14 41.0(4)
V23 V13 V14 77.44(12)
V20 V13 V14 134.92(8)
O41 V14 O52 110.2(5)
O41 V14 O55 109.9(5)
O52 V14 O55 139.8(3)
O41 V14 O53 107.3(6)
O52 V14 O53 79.7(3)
O55 V14 O53 91.0(5)
O41 V14 O50 108.0(6)
O52 V14 O50 85.7(4)
O55 V14 O50 79.7(5)
O53 V14 O50 144.6(3)
O41 V14 V21' 113.2(6)
O52 V14 V21' 43.7(3)
O55 V14 V21' 115.1(4)
O53 V14 V21' 118.1(2)
O50 V14 V21' 42.3(3)
O41 V14 V18 112.2(3)
O52 V14 V18 39.0(3)
O55 V14 V18 123.0(3)
O53 V14 V18 40.8(2)
O50 V14 V18 119.7(3)
V21' V14 V18 80.61(11)
O41 V14 V13 113.1(3)
O52 V14 V13 118.3(3)
O55 V14 V13 39.5(4)
O53 V14 V13 123.8(2)
O50 V14 V13 40.2(3)
V21' V14 V13 79.21(12)
V18 V14 V13 134.62(8)
O42 V15 O57 110.5(4)
O42 V15 O59 108.3(4)
O57 V15 O59 87.1(3)
O42 V15 O60 108.5(4)
O57 V15 O60 141.0(3)
O59 V15 O60 79.2(3)
O42 V15 O51 108.0(4)
O57 V15 O51 78.4(4)
O59 V15 O51 143.6(3)
O60 V15 O51 91.3(3)
O42 V15 V24' 110.8(4)
O57 V15 V24' 45.1(3)
O59 V15 V24' 42.8(2)
O60 V15 V24' 117.2(2)
O51 V15 V24' 119.3(2)
O42 V15 V18 112.0(3)
O57 V15 V18 119.9(2)
O59 V15 V18 40.0(2)
O60 V15 V18 39.3(2)
O51 V15 V18 123.7(3)
V24' V15 V18 80.68(9)
O42 V15 V16 112.9(3)
O57 V15 V16 38.7(3)
O59 V15 V16 120.1(2)
O60 V15 V16 123.2(2)
O51 V15 V16 39.8(2)
V24' V15 V16 82.09(9)
V18 V15 V16 135.04(7)
O43 V16 O49 108.5(5)
O43 V16 O57 111.3(5)
O49 V16 O57 87.2(3)
O43 V16 O54 107.8(5)
O49 V16 O54 78.4(4)
O57 V16 O54 140.9(3)
O43 V16 O51 108.8(5)
O49 V16 O51 142.7(3)
O57 V16 O51 78.1(3)
O54 V16 O51 91.6(4)
O43 V16 V24 115.2(5)
O49 V16 V24 42.0(3)
O57 V16 V24 45.4(2)
O54 V16 V24 113.8(3)
O51 V16 V24 117.0(2)
O43 V16 V17 111.0(3)
O49 V16 V17 39.2(3)
O57 V16 V17 119.7(2)
O54 V16 V17 39.4(3)
O51 V16 V17 124.0(3)
V24 V16 V17 78.23(10)
O43 V16 V15 113.9(3)
O49 V16 V15 119.5(3)
O57 V16 V15 38.2(2)
O54 V16 V15 123.4(3)
O51 V16 V15 40.0(2)
V24 V16 V15 80.82(10)
V17 V16 V15 135.02(7)
O46 V17 O62 108.6(5)
O46 V17 O49 111.1(5)
O62 V17 O49 140.2(3)
O46 V17 O54 110.8(4)
O62 V17 O54 86.6(4)
O49 V17 O54 77.7(5)
O46 V17 O61 107.1(4)
O62 V17 O61 79.7(3)
O49 V17 O61 90.6(3)
O54 V17 O61 142.0(3)
O46 V17 V22' 116.2(4)
O62 V17 V22' 47.1(2)
O49 V17 V22' 110.4(3)
O54 V17 V22' 39.6(3)
O61 V17 V22' 118.6(2)
O46 V17 V19 110.8(3)
O62 V17 V19 39.4(2)
O49 V17 V19 122.8(2)
O54 V17 V19 119.8(3)
O61 V17 V19 40.4(2)
V22' V17 V19 83.09(9)
O46 V17 V16 114.7(3)
O62 V17 V16 119.0(2)
O49 V17 V16 38.7(3)
O54 V17 V16 39.1(3)
O61 V17 V16 122.5(2)
V22' V17 V16 75.47(10)
V19 V17 V16 134.45(7)
O44 V18 O52 109.2(4)
O44 V18 O60 108.1(4)
O52 V18 O60 86.7(4)
O44 V18 O59 110.3(4)
O52 V18 O59 140.4(3)
O60 V18 O59 79.3(3)
O44 V18 O53 108.1(4)
O52 V18 O53 79.4(4)
O60 V18 O53 143.7(3)
O59 V18 O53 90.4(3)
O44 V18 V14 112.0(3)
O52 V18 V14 39.1(3)
O60 V18 V14 120.2(3)
O59 V18 V14 122.7(2)
O53 V18 V14 40.4(3)
O44 V18 V15 113.1(3)
O52 V18 V15 119.0(3)
O60 V18 V15 39.7(2)
O59 V18 V15 39.7(2)
O53 V18 V15 123.3(2)
V14 V18 V15 134.76(7)
O44 V18 V21 110.8(4)
O52 V18 V21 45.6(3)
O60 V18 V21 41.6(2)
O59 V18 V21 115.5(2)
O53 V18 V21 120.0(3)
V14 V18 V21 82.75(11)
V15 V18 V21 78.84(9)
O45 V19 O62 109.8(3)
O45 V19 O63 108.9(3)
O62 V19 O63 141.3(3)
O45 V19 O64 109.7(3)
O62 V19 O64 87.1(3)
O63 V19 O64 79.3(3)
O45 V19 O61 107.9(3)
O62 V19 O61 79.1(3)
O63 V19 O61 89.9(3)
O64 V19 O61 142.4(3)
O45 V19 V22 112.1(3)
O62 V19 V22 46.1(3)
O63 V19 V22 115.9(2)
O64 V19 V22 41.53(19)
O61 V19 V22 119.9(2)
O45 V19 V17 112.1(3)
O62 V19 V17 38.5(3)
O63 V19 V17 123.1(2)
O64 V19 V17 119.63(19)
O61 V19 V17 40.7(2)
V22 V19 V17 82.60(9)
O45 V19 V20 112.8(3)
O62 V19 V20 119.9(2)
O63 V19 V20 39.92(19)
O64 V19 V20 39.51(18)
O61 V19 V20 122.8(2)
V22 V19 V20 78.95(8)
V17 V19 V20 135.03(7)
O47 V20 O64 108.8(3)
O47 V20 O58 110.0(4)
O64 V20 O58 141.3(3)
O47 V20 O63 109.9(3)
O64 V20 O63 79.6(3)
O58 V20 O63 86.4(3)
O47 V20 O56 107.3(4)
O64 V20 O56 90.5(3)
O58 V20 O56 79.2(4)
O63 V20 O56 142.7(3)
O47 V20 V19 112.9(3)
O64 V20 V19 39.90(18)
O58 V20 V19 119.5(3)
O63 V20 V19 39.86(18)
O56 V20 V19 123.3(2)
O47 V20 V23' 114.0(3)
O64 V20 V23' 114.6(2)
O58 V20 V23' 46.0(3)
O63 V20 V23' 40.66(19)
O56 V20 V23' 119.1(3)
V19 V20 V23' 78.00(8)
O47 V20 V13 111.6(3)
O64 V20 V13 123.34(19)
O58 V20 V13 39.0(3)
O63 V20 V13 119.7(2)
O56 V20 V13 40.4(3)
V19 V20 V13 135.46(7)
V23' V20 V13 82.67(10)
O9 As9 O35 99.5(3)
O9 As9 O24 100.7(3)
O35 As9 O24 98.4(3)
O7 As10 O25 99.3(3)
O7 As10 O29 100.7(3)
O25 As10 O29 98.2(3)
O13 As11 O31 98.5(3)
O13 As11 O8 101.2(3)
O31 As11 O8 98.2(3)
O15 As12 O20 99.5(3)
O15 As12 O36 99.5(3)
O20 As12 O36 98.9(4)
O23 As13 O38 99.7(3)
O23 As13 O36 99.6(3)
O38 As13 O36 99.3(3)
O17 As14 O21 99.3(3)
O17 As14 O25 100.0(3)
O21 As14 O25 98.2(3)
O28 As15 O33 98.0(3)
O28 As15 O24 99.4(3)
O33 As15 O24 98.2(3)
O19 As16 O37 98.4(3)
O19 As16 O8 100.5(3)
O37 As16 O8 98.3(3)
V12 O5 V5 103.2(3)
V12 O5 V11 147.6(4)
V5 O5 V11 96.2(3)
As10 O7 V1 123.6(4)
As10 O7 Zn2 132.7(4)
V1 O7 Zn2 103.7(3)
As11 O8 As16 131.3(4)
As9 O9 V3 124.2(4)
As9 O9 Zn1 132.4(4)
V3 O9 Zn1 103.4(3)
As11 O13 V1 124.5(4)
As11 O13 Zn2 132.5(4)
V1 O13 Zn2 103.0(3)
As12 O15 V3 124.7(4)
As12 O15 Zn1 132.7(4)
V3 O15 Zn1 102.6(3)
As14 O17 V4 124.7(4)
As14 O17 Zn2 132.2(4)
V4 O17 Zn2 103.0(3)
As16 O19 V4 123.0(4)
As16 O19 Zn2 132.8(4)
V4 O19 Zn2 103.5(3)
As12 O20 V8 137.6(4)
As12 O20 V6 123.2(4)
V8 O20 V6 99.0(3)
As14 O21 V2 138.1(4)
As14 O21 V7 123.2(4)
V2 O21 V7 98.7(3)
V8 O22 V1 96.7(3)
V8 O22 V9 102.4(3)
V1 O22 V9 149.2(4)
As13 O23 V11 124.2(4)
As13 O23 Zn1 133.0(4)
V11 O23 Zn1 102.8(3)
As9 O24 As15 131.6(3)
As10 O25 As14 133.0(4)
V6 O26 V2 102.7(3)
V6 O26 V3 149.0(4)
V2 O26 V3 95.7(3)
V7 O27 V2 101.7(3)
V7 O27 V3 147.4(4)
V2 O27 V3 96.0(3)
As15 O28 V11 122.1(4)
As15 O28 Zn1 133.6(4)
V11 O28 Zn1 102.6(3)
As10 O29 V2 137.5(4)
As10 O29 V6 122.8(4)
V2 O29 V6 99.4(3)
As11 O31 V5 137.7(4)
As11 O31 V9 123.6(3)
V5 O31 V9 98.7(3)
V12 O32 V10 103.6(3)
V12 O32 V4 147.6(3)
V10 O32 V4 96.7(3)
As15 O33 V10 136.9(4)
As15 O33 V12 122.8(3)
V10 O33 V12 99.0(3)
V6 O34 V8 102.6(3)
V6 O34 V1 148.9(4)
V8 O34 V1 95.8(3)
As9 O35 V10 137.6(3)
As9 O35 V7 123.5(3)
V10 O35 V7 98.8(3)
As13 O36 As12 132.2(4)
As16 O37 V5 137.0(3)
As16 O37 V12 123.7(3)
V5 O37 V12 98.6(3)
As13 O38 V8 137.6(4)
As13 O38 V9 123.7(3)
V8 O38 V9 98.5(3)
V7 O39 V10 102.7(3)
V7 O39 V4 147.3(3)
V10 O39 V4 95.7(3)
V9 O40 V11 146.6(4)
V9 O40 V5 102.8(3)
V11 O40 V5 96.3(3)
V24 O49 V16 90.8(4)
V24 O49 V17 149.1(5)
V16 O49 V17 102.1(5)
V24 O49 As5' 42.3(3)
V16 O49 As5' 122.6(4)
V17 O49 As5' 135.2(5)
V21' O50 V13 150.1(5)
V21' O50 V14 86.0(4)
V13 O50 V14 98.8(7)
V21' O50 As2 45.1(4)
V13 O50 As2 135.3(6)
V14 O50 As2 125.5(4)
As3' O51 V16 121.8(4)
As3' O51 As4 16.62(15)
V16 O51 As4 138.3(4)
As3' O51 V15 138.0(5)
V16 O51 V15 100.2(4)
As4 O51 V15 121.4(4)
V21' O52 V18 155.0(5)
V21' O52 V14 87.0(3)
V18 O52 V14 101.8(5)
V21' O52 V21 69.3(4)
V18 O52 V21 94.8(4)
V14 O52 V21 152.3(4)
As8 O53 V14 117.6(4)
As8 O53 V18 143.3(6)
V14 O53 V18 98.8(4)
As8 O53 As7' 24.69(19)
V14 O53 As7' 142.1(4)
V18 O53 As7' 118.7(4)
V22' O54 V16 145.9(4)
V22' O54 V17 94.5(4)
V16 O54 V17 101.5(6)
V22' O54 As3 38.9(3)
V16 O54 As3 136.0(4)
V17 O54 As3 122.5(5)
V23 O55 V13 90.8(4)
V23 O55 V14 149.6(5)
V13 O55 V14 100.6(7)
V23 O55 As8' 41.5(4)
V13 O55 As8' 125.7(4)
V14 O55 As8' 133.6(6)
As2' O56 V13 114.8(4)
As2' O56 V20 145.9(5)
V13 O56 V20 99.1(4)
As2' O56 As1 27.67(17)
V13 O56 As1 142.5(4)
V20 O56 As1 118.4(4)
V24 O57 V15 151.4(4)
V24 O57 V16 87.2(3)
V15 O57 V16 103.1(4)
V24 O57 V24' 68.1(3)
V15 O57 V24' 94.6(3)
V16 O57 V24' 152.9(4)
V23 O58 V13 86.6(3)
V23 O58 V20 152.3(4)
V13 O58 V20 101.6(4)
V23 O58 V23' 69.6(3)
V13 O58 V23' 151.4(4)
V20 O58 V23' 93.5(3)
As7 O59 V15 123.0(4)
As7 O59 V18 136.5(4)
V15 O59 V18 100.3(3)
As7 O59 V24' 32.16(18)
V15 O59 V24' 96.2(3)
V18 O59 V24' 151.1(4)
As4' O60 V18 120.2(4)
As4' O60 V15 138.7(4)
V18 O60 V15 101.0(4)
As4' O60 V21 31.80(18)
V18 O60 V21 98.9(3)
V15 O60 V21 147.4(4)
As5 O61 As6' 19.55(14)
As5 O61 V19 142.3(4)
As6' O61 V19 123.0(3)
As5 O61 V17 118.7(4)
As6' O61 V17 138.2(4)
V19 O61 V17 98.9(3)
V17 O62 V19 102.1(4)
V17 O62 V22' 88.5(3)
V19 O62 V22' 149.2(4)
V17 O62 V22 153.0(4)
V19 O62 V22 92.3(3)
V22' O62 V22 68.3(3)
As6 O63 V19 138.3(3)
As6 O63 V20 121.2(3)
V19 O63 V20 100.2(3)
As6 O63 V23' 29.68(15)
V19 O63 V23' 147.4(3)
V20 O63 V23' 99.4(3)
As1' O64 V20 134.8(3)
As1' O64 V22 30.26(15)
V20 O64 V22 150.5(4)
As1' O64 V19 123.8(3)
V20 O64 V19 100.6(3)
V22 O64 V19 96.9(3)
C23 N1 Zn1 141.3(18)
C5 N2 Zn2 109.0(9)
C9 N3 Zn3 115.0(8)
C6 N4 Zn4 118.2(10)
C22 N14 Zn5 107.2(14)
C32 N23 C27 130.0(17)
C32 N23 Zn6 101.0(11)
C27 N23 Zn6 106.8(11)
C28 N24 Zn6 65.1(10)
C1 N5 Zn8 109.9(9)
C3 N6 C11 110.5(15)
C3 N6 Zn8 114.4(8)
C11 N6 Zn8 105.1(11)
C8 N7 Zn8 108.3(9)
C10 N8 C14 98.8(15)
C10 N8 Zn5 115.2(9)
C14 N8 Zn5 113.9(12)
C2 N9 Zn5 104.3(10)
C19 N10 Zn7 110.6(11)
C7 N11 Zn8 111.7(9)
C21 N12 Zn7 111.0(17)
C15 N13 C13 114.4(14)
C15 N13 Zn8 108.5(11)
C13 N13 Zn8 107.3(10)
C17 N15 Zn5 113.0(13)
C25 N16 C4 138.9(16)
C25 N16 Zn7 105.0(10)
C4 N16 Zn7 109.0(10)
C16 N17 C29 134(4)
C16 N17 Zn6 86(2)
C29 N17 Zn6 96.6(17)
C24 N18 C18 122(2)
C24 N18 Zn5 111.8(16)
C18 N18 Zn5 109.0(16)
C20 N19 C12 108.3(18)
C20 N19 Zn7 109.1(11)
C12 N19 Zn7 105.6(13)
C26 N20 Zn6 107.6(7)
C31 N21 Zn7 111.9(11)
C30 N22 Zn6 108.5(9)
N5 C1 C11 111.6(12)
C14 C2 N9 119.4(14)
N6 C3 C6 113.4(13)
C5 C4 N16 110.2(14)
C4 C5 N2 110.5(13)
N4 C6 C3 117.3(13)
N11 C7 C13 109.2(13)
N7 C8 C15 108.3(15)
N3 C9 C10 114.6(12)
N8 C10 C9 113.8(17)
C1 C11 N6 113.7(16)
N19 C12 C31 114(2)
N13 C13 C7 110.8(15)
C2 C14 N8 100.5(17)
N13 C15 C8 109.2(13)
N17 C16 C23 127(2)
C18 C17 N15 118(2)
C17 C18 N18 118(3)
N10 C19 C20 109.6(16)
N19 C20 C19 109.1(16)
N12 C21 C25 110(2)
N14 C22 C24 116(2)
N1 C23 C16 127(3)
N18 C24 C22 105(2)
N16 C25 C21 108.9(18)
C27 C26 N20 110.7(12)
C26 C27 N23 113.4(14)
N24 C28 C32 165.4(18)
N24 C28 Zn6 75.8(12)
C32 C28 Zn6 100.8(10)
N17 C29 C30 117(2)
N22 C30 C29 112.7(13)
N21 C31 C12 113.4(19)
C28 C32 N23 92.1(12)
O66 As1 O65 100.1(6)
O66 As1 O56 97.8(5)
O65 As1 O56 98.7(6)
O67 As2 O65 99.7(6)
O67 As2 O50 99.0(5)
O65 As2 O50 101.5(5)
O68 As3 O70 98.1(6)
O68 As3 O54 98.1(5)
O70 As3 O54 100.8(6)
O69 As4 O70 97.8(7)
O69 As4 O51 99.5(5)
O70 As4 O51 101.2(6)
O71 V21 O67 107.0(8)
O71 V21 O69 106.6(7)
O67 V21 O69 78.7(6)
O71 V21 O60 109.4(7)
O67 V21 O60 143.6(5)
O69 V21 O60 90.2(5)
O71 V21 O52 112.8(6)
O67 V21 O52 88.1(4)
O69 V21 O52 140.5(4)
O60 V21 O52 78.6(3)
O71 V21 Zn4 115.3(7)
O67 V21 Zn4 40.0(4)
O69 V21 Zn4 38.9(4)
O60 V21 Zn4 118.9(2)
O52 V21 Zn4 116.6(2)
O71 V21 V18 113.2(7)
O67 V21 V18 122.9(4)
O69 V21 V18 123.2(4)
O60 V21 V18 39.4(2)
O52 V21 V18 39.6(2)
Zn4 V21 V18 131.54(12)
O72 V22 O64 109.9(6)
O72 V22 O66 106.2(7)
O64 V22 O66 88.6(4)
O72 V22 O68 106.3(6)
O64 V22 O68 143.7(5)
O66 V22 O68 79.0(5)
O72 V22 O62 111.7(6)
O64 V22 O62 82.6(3)
O66 V22 O62 141.9(5)
O68 V22 O62 86.5(4)
O72 V22 V19 113.0(5)
O64 V22 V19 41.57(19)
O66 V22 V19 124.1(4)
O68 V22 V19 123.1(4)
O62 V22 V19 41.57(18)
As1 O65 As2 130.5(8)
As1 O66 V22 123.7(6)
As1 O66 Zn4 133.2(7)
V22 O66 Zn4 102.9(5)
As2 O67 Zn4 136.0(8)
As2 O67 V21 124.9(7)
Zn4 O67 V21 98.9(6)
As3 O68 V22 124.6(7)
As3 O68 Zn4 133.2(7)
V22 O68 Zn4 101.8(5)
As4 O69 Zn4 137.3(8)
As4 O69 V21 123.2(8)
Zn4 O69 V21 99.3(6)
As3 O70 As4 131.5(7)
O65' As1' O66' 101.8(6)
O65' As1' O64 98.7(5)
O66' As1' O64 99.1(5)
O56 As2' O67' 101.9(6)
O56 As2' O65' 93.4(5)
O67' As2' O65' 99.5(6)
O51 As3' O68' 98.6(6)
O51 As3' O70' 99.5(6)
O68' As3' O70' 101.5(6)
O60 As4' O69' 98.2(6)
O60 As4' O70' 96.9(6)
O69' As4' O70' 100.5(6)
O71' V21' O50 101.3(7)
O71' V21' O52 109.2(7)
O50 V21' O52 100.7(6)
O71' V21' O67' 105.8(8)
O50 V21' O67' 82.2(5)
O52 V21' O67' 143.5(5)
O71' V21' O69' 108.4(8)
O50 V21' O69' 147.6(6)
O52 V21' O69' 81.6(6)
O67' V21' O69' 77.7(7)
O71' V21' V14 110.1(6)
O50 V21' V14 51.7(5)
O52 V21' V14 49.3(3)
O67' V21' V14 125.4(4)
O69' V21' V14 125.0(6)
O72' V22' O54 106.7(8)
O72' V22' O66' 109.1(8)
O54 V22' O66' 144.0(5)
O72' V22' O68' 106.1(8)
O54 V22' O68' 87.9(5)
O66' V22' O68' 78.9(6)
O72' V22' O62 104.7(7)
O54 V22' O62 90.3(4)
O66' V22' O62 84.2(5)
O68' V22' O62 148.3(4)
O72' V22' V17 111.0(7)
O54 V22' V17 45.9(3)
O66' V22' V17 120.6(4)
O68' V22' V17 126.8(5)
O62 V22' V17 44.4(3)
As1' O65' As2' 131.6(8)
As1' O66' V22' 122.0(7)
As1' O66' Zn4 129.4(8)
V22' O66' Zn4 105.1(6)
As2' O67' V21' 123.1(7)
As2' O67' Zn4 130.1(8)
V21' O67' Zn4 106.8(6)
As3' O68' V22' 127.5(8)
As3' O68' Zn4 132.7(7)
V22' O68' Zn4 99.8(6)
As4' O69' V21' 124.3(9)
As4' O69' Zn4 131.0(8)
V21' O69' Zn4 104.5(9)
As3' O70' As4' 132.0(8)
O61 As5 O75 102.1(6)
O61 As5 O73 97.3(6)
O75 As5 O73 99.4(7)
O63 As6 O73 96.9(5)
O63 As6 O74 96.1(5)
O73 As6 O74 100.7(6)
O59 As7 O76 97.8(6)
O59 As7 O77 100.2(6)
O76 As7 O77 100.9(7)
O53 As8 O78 101.6(5)
O53 As8 O76 93.4(6)
O78 As8 O76 100.1(7)
O79 V23 O55 103.9(7)
O79 V23 O58 107.3(7)
O55 V23 O58 96.3(6)
O79 V23 O74 110.6(8)
O55 V23 O74 144.1(5)
O58 V23 O74 82.7(5)
O79 V23 O78 105.4(8)
O55 V23 O78 84.2(6)
O58 V23 O78 146.1(5)
O74 V23 O78 77.7(6)
O79 V23 V13 110.6(7)
O55 V23 V13 48.7(5)
O58 V23 V13 47.8(3)
O74 V23 V13 122.6(4)
O78 V23 V13 125.6(4)
O80 V24 O49 105.9(7)
O80 V24 O57 105.0(6)
O49 V24 O57 94.5(4)
O80 V24 O77 106.9(8)
O49 V24 O77 146.6(6)
O57 V24 O77 83.1(5)
O80 V24 O75 106.0(7)
O49 V24 O75 87.1(5)
O57 V24 O75 147.1(5)
O77 V24 O75 77.9(6)
O80 V24 V16 110.1(6)
O49 V24 V16 47.2(3)
O57 V24 V16 47.5(3)
O77 V24 V16 123.8(4)
O75 V24 V16 127.5(5)
As5 O73 As6 131.0(8)
As6 O74 V23 121.5(6)
As6 O74 Zn3 127.7(7)
V23 O74 Zn3 107.9(6)
As5 O75 V24 122.4(8)
As5 O75 Zn3 134.3(8)
V24 O75 Zn3 103.2(7)
As7 O76 As8 133.3(11)
As7 O77 V24 123.2(7)
As7 O77 Zn3 133.6(8)
V24 O77 Zn3 102.2(6)
As8 O78 V23 125.1(9)
As8 O78 Zn3 132.2(8)
V23 O78 Zn3 102.6(6)
O75' As5' O73' 100.0(7)
O75' As5' O49 96.8(6)
O73' As5' O49 98.5(5)
O74' As6' O73' 100.3(7)
O74' As6' O61 97.6(5)
O73' As6' O61 99.9(5)
O77' As7' O76' 97.9(7)
O77' As7' O53 98.5(5)
O76' As7' O53 96.6(6)
O78' As8' O76' 99.7(7)
O78' As8' O55 97.3(5)
O76' As8' O55 101.4(6)
O79' V23' O63 106.7(6)
O79' V23' O78' 107.9(7)
O63 V23' O78' 145.3(5)
O79' V23' O74' 109.8(8)
O63 V23' O74' 90.7(4)
O78' V23' O74' 78.8(5)
O79' V23' O58 107.4(7)
O63 V23' O58 80.2(3)
O78' V23' O58 88.4(5)
O74' V23' O58 142.8(5)
O79' V23' V20 109.0(7)
O63 V23' V20 39.99(19)
O78' V23' V20 123.7(4)
O74' V23' V20 124.2(4)
O58 V23' V20 40.5(2)
O79' V23' Zn3 118.1(7)
O63 V23' Zn3 121.0(2)
O78' V23' Zn3 38.8(3)
O74' V23' Zn3 40.3(4)
O58 V23' Zn3 117.0(2)
V20 V23' Zn3 132.81(12)
O80' V24' O75' 109.6(8)
O80' V24' O59 109.1(7)
O75' V24' O59 141.3(5)
O80' V24' O77' 109.9(8)
O75' V24' O77' 77.9(6)
O59 V24' O77' 87.8(5)
O80' V24' O57 111.9(7)
O75' V24' O57 86.4(5)
O59 V24' O57 80.7(3)
O77' V24' O57 138.2(5)
O80' V24' V15 111.6(7)
O75' V24' V15 121.6(5)
O59 V24' V15 41.0(2)
O77' V24' V15 122.0(5)
O57 V24' V15 40.4(2)
O80' V24' Zn3 118.5(7)
O75' V24' Zn3 40.4(4)
O59 V24' Zn3 115.6(2)
O77' V24' Zn3 37.6(4)
O57 V24' Zn3 115.1(2)
V15 V24' Zn3 129.94(13)
As6' O73' As5' 130.8(9)
As6' O74' Zn3 138.7(7)
As6' O74' V23' 122.8(7)
Zn3 O74' V23' 98.4(6)
As5' O75' V24' 123.7(8)
As5' O75' Zn3 136.1(8)
V24' O75' Zn3 100.1(6)
As8' O76' As7' 132.9(9)
As7' O77' Zn3 135.6(8)
As7' O77' V24' 121.5(7)
Zn3 O77' V24' 102.8(7)
As8' O78' Zn3 134.8(8)
As8' O78' V23' 124.4(7)
Zn3 O78' V23' 100.7(5)

loop_
_geom_bond_atom_site_label_1
_geom_bond_atom_site_label_2
_geom_bond_distance
_geom_bond_site_symmetry_2
Zn1 N1 1.978(9) .
Zn1 O23 2.007(7) .
Zn1 O28 2.026(6) .
Zn1 O9 2.041(8) .
Zn1 O15 2.057(7) .
Zn1 V11 3.128(2) .
Zn2 N2 2.006(9) .
Zn2 O17 2.024(7) .
Zn2 O7 2.031(8) .
Zn2 O19 2.035(6) .
Zn2 O13 2.063(7) .
Zn3 O78' 1.932(12) .
Zn3 O77' 1.943(14) .
Zn3 O74' 1.980(12) .
Zn3 N3 1.991(12) .
Zn3 O75 2.038(15) .
Zn3 O75' 2.043(14) .
Zn3 O77 2.083(13) .
Zn3 O74 2.084(12) .
Zn3 O78 2.189(15) .
Zn3 V23' 3.031(4) .
Zn3 V24' 3.103(4) .
Zn4 O69 1.895(14) .
Zn4 O67 1.939(13) .
Zn4 N4 1.988(12) .
Zn4 O66' 1.989(14) .
Zn4 O66 2.049(11) .
Zn4 O68 2.077(12) .
Zn4 O67' 2.134(14) .
Zn4 O68' 2.134(15) .
Zn4 O69' 2.189(18) .
Zn4 V21 2.977(5) .
Zn5 N14 2.035(13) .
Zn5 N9 2.036(10) .
Zn5 N15 2.067(13) .
Zn5 N8 2.180(16) .
Zn5 N18 2.216(17) .
Zn6 N20 2.072(10) .
Zn6 N22 2.079(15) .
Zn6 N23 2.10(2) .
Zn6 C28 2.119(17) .
Zn6 N24 2.27(2) .
Zn6 N17 2.32(3) .
Zn7 N10 2.031(12) .
Zn7 N12 2.037(12) .
Zn7 N21 2.079(11) .
Zn7 N16 2.167(15) .
Zn7 N19 2.213(14) .
Zn8 N11 2.050(11) .
Zn8 N5 2.052(11) .
Zn8 N7 2.087(12) .
Zn8 N6 2.214(13) .
Zn8 N13 2.248(12) .
V1 O3 1.609(8) .
V1 O22 1.927(6) .
V1 O34 1.944(7) .
V1 O13 1.979(8) .
V1 O7 1.993(8) .
V1 V8 2.879(3) .
V2 O2 1.627(8) .
V2 O26 1.941(7) .
V2 O27 1.942(6) .
V2 O29 1.968(7) .
V2 O21 1.971(7) .
V2 V3 2.888(2) .
V2 V7 3.002(2) .
V2 V6 3.012(2) .
V3 O11 1.605(8) .
V3 O27 1.945(7) .
V3 O26 1.953(6) .
V3 O9 1.987(7) .
V3 O15 1.993(8) .
V4 O4 1.584(8) .
V4 O32 1.937(6) .
V4 O39 1.951(7) .
V4 O19 1.970(7) .
V4 O17 1.996(7) .
V4 V10 2.890(2) .
V5 O14 1.611(7) .
V5 O5 1.931(6) .
V5 O40 1.941(6) .
V5 O31 1.976(6) .
V5 O37 1.977(6) .
V5 V11 2.891(2) .
V5 V9 3.007(2) .
V5 V12 3.0179(19) .
V6 O1 1.603(7) .
V6 O26 1.917(7) .
V6 O34 1.931(7) .
V6 O29 1.981(7) .
V6 O20 1.986(7) .
V6 V8 3.019(2) .
V7 O12 1.610(7) .
V7 O39 1.912(7) .
V7 O27 1.930(7) .
V7 O21 1.986(6) .
V7 O35 1.995(6) .
V7 V10 3.012(2) .
V8 O6 1.609(7) .
V8 O22 1.925(8) .
V8 O34 1.938(7) .
V8 O20 1.984(8) .
V8 O38 1.986(7) .
V8 V9 3.012(2) .
V9 O10 1.603(7) .
V9 O40 1.907(6) .
V9 O22 1.938(6) .
V9 O31 1.989(7) .
V9 O38 1.990(7) .
V10 O16 1.607(6) .
V10 O32 1.931(7) .
V10 O39 1.946(6) .
V10 O35 1.974(7) .
V10 O33 1.977(6) .
V10 V12 3.027(2) .
V11 O18 1.608(6) .
V11 O40 1.938(6) .
V11 O5 1.952(6) .
V11 O28 1.982(7) .
V11 O23 1.995(7) .
V12 O30 1.601(7) .
V12 O5 1.919(6) .
V12 O32 1.920(6) .
V12 O37 2.005(6) .
V12 O33 2.005(6) .
V13 O48 1.605(9) .
V13 O58 1.932(9) .
V13 O55 1.956(14) .
V13 O56 1.973(9) .
V13 O50 1.974(10) .
V13 V23 2.604(5) .
V13 V20 3.009(2) .
V13 V14 3.021(3) .
V14 O41 1.600(8) .
V14 O52 1.936(10) .
V14 O55 1.970(11) .
V14 O53 1.971(10) .
V14 O50 2.005(13) .
V14 V21' 2.550(5) .
V14 V18 3.004(3) .
V15 O42 1.608(8) .
V15 O57 1.925(7) .
V15 O59 1.956(7) .
V15 O60 1.962(7) .
V15 O51 1.977(8) .
V15 V24' 2.963(4) .
V15 V18 3.015(2) .
V15 V16 3.029(2) .
V16 O43 1.607(8) .
V16 O49 1.933(9) .
V16 O57 1.943(9) .
V16 O54 1.946(11) .
V16 O51 1.971(8) .
V16 V24 2.633(5) .
V16 V17 3.023(2) .
V17 O46 1.605(7) .
V17 O62 1.905(9) .
V17 O49 1.953(9) .
V17 O54 1.959(9) .
V17 O61 1.976(7) .
V17 V22' 2.721(4) .
V17 V19 2.992(2) .
V18 O44 1.608(7) .
V18 O52 1.934(8) .
V18 O60 1.944(7) .
V18 O59 1.972(8) .
V18 O53 1.985(7) .
V18 V21 3.023(5) .
V19 O45 1.596(7) .
V19 O62 1.943(6) .
V19 O63 1.952(6) .
V19 O64 1.956(6) .
V19 O61 1.963(7) .
V19 V22 2.926(4) .
V19 V20 2.997(2) .
V20 O47 1.597(6) .
V20 O64 1.940(6) .
V20 O58 1.951(8) .
V20 O63 1.954(6) .
V20 O56 1.980(7) .
V20 V23' 3.001(4) .
As9 O9 1.754(7) .
As9 O35 1.781(6) .
As9 O24 1.782(6) .
As10 O7 1.752(8) .
As10 O25 1.778(8) .
As10 O29 1.800(7) .
As11 O13 1.738(7) .
As11 O31 1.767(7) .
As11 O8 1.790(7) .
As12 O15 1.729(7) .
As12 O20 1.781(7) .
As12 O36 1.791(8) .
As13 O23 1.752(6) .
As13 O38 1.770(7) .
As13 O36 1.785(8) .
As14 O17 1.746(7) .
As14 O21 1.777(7) .
As14 O25 1.789(8) .
As15 O28 1.736(6) .
As15 O33 1.799(6) .
As15 O24 1.806(7) .
As16 O19 1.749(7) .
As16 O37 1.784(6) .
As16 O8 1.801(7) .
O49 V24 1.762(10) .
O49 As5' 2.078(11) .
O50 V21' 1.720(10) .
O50 As2 2.093(15) .
O51 As3' 1.618(9) .
O51 As4 1.975(9) .
O52 V21' 1.763(9) .
O52 V21 2.166(11) .
O53 As8 1.567(10) .
O53 As7' 2.079(11) .
O54 V22' 1.739(12) .
O54 As3 2.064(13) .
O55 V23 1.690(12) .
O55 As8' 2.172(16) .
O56 As2' 1.623(8) .
O56 As1 1.994(9) .
O57 V24 1.876(8) .
O57 V24' 2.105(9) .
O58 V23 1.865(9) .
O58 V23' 2.163(10) .
O59 As7 1.647(8) .
O59 V24' 2.025(8) .
O60 As4' 1.668(8) .
O60 V21 2.032(9) .
O61 As5 1.658(8) .
O61 As6' 1.956(8) .
O62 V22' 1.993(7) .
O62 V22 2.112(9) .
O63 As6 1.778(7) .
O63 V23' 1.981(7) .
O64 As1' 1.795(6) .
O64 V22 1.955(7) .
N1 C23 1.46(4) .
N2 C5 1.491(17) .
N3 C9 1.480(18) .
N4 C6 1.463(16) .
N14 C22 1.46(3) .
N23 C32 1.532(9) .
N23 C27 1.59(2) .
N24 C28 1.473(10) .
N5 C1 1.428(18) .
N6 C3 1.48(2) .
N6 C11 1.49(2) .
N7 C8 1.49(2) .
N8 C10 1.52(2) .
N8 C14 1.55(2) .
N9 C2 1.57(2) .
N10 C19 1.49(2) .
N11 C7 1.48(2) .
N12 C21 1.41(4) .
N13 C15 1.45(2) .
N13 C13 1.47(2) .
N15 C17 1.41(3) .
N16 C25 1.244(18) .
N16 C4 1.49(2) .
N17 C16 1.503(10) .
N17 C29 1.512(10) .
N18 C24 1.36(3) .
N18 C18 1.40(3) .
N19 C20 1.42(2) .
N19 C12 1.42(3) .
N20 C26 1.509(17) .
N21 C31 1.41(2) .
N22 C30 1.516(9) .
C1 C11 1.46(3) .
C2 C14 1.49(3) .
C3 C6 1.511(19) .
C4 C5 1.49(2) .
C7 C13 1.50(2) .
C8 C15 1.56(3) .
C9 C10 1.53(2) .
C12 C31 1.47(3) .
C16 C23 1.543(10) .
C17 C18 1.39(3) .
C19 C20 1.60(3) .
C21 C25 1.67(4) .
C22 C24 1.533(10) .
C26 C27 1.47(2) .
C28 C32 1.515(9) .
C29 C30 1.538(9) .
As1 O66 1.730(12) .
As1 O65 1.794(14) .
As2 O67 1.736(13) .
As2 O65 1.803(15) .
As3 O68 1.736(12) .
As3 O70 1.796(13) .
As4 O69 1.748(14) .
As4 O70 1.800(14) .
V21 O71 1.604(14) .
V21 O67 1.978(14) .
V21 O69 2.010(14) .
V22 O72 1.589(15) .
V22 O66 1.985(12) .
V22 O68 1.987(13) .
As1' O65' 1.739(14) .
As1' O66' 1.750(12) .
As2' O67' 1.742(14) .
As2' O65' 1.822(14) .
As3' O68' 1.712(14) .
As3' O70' 1.757(17) .
As4' O69' 1.74(2) .
As4' O70' 1.829(15) .
V21' O71' 1.610(15) .
V21' O67' 1.998(14) .
V21' O69' 2.004(16) .
V22' O72' 1.583(16) .
V22' O66' 1.980(14) .
V22' O68' 1.983(12) .
As5 O75 1.728(16) .
As5 O73 1.781(13) .
As6 O73 1.795(14) .
As6 O74 1.801(12) .
As7 O76 1.717(16) .
As7 O77 1.744(14) .
As8 O78 1.725(13) .
As8 O76 1.823(14) .
V23 O79 1.602(15) .
V23 O74 1.961(14) .
V23 O78 2.001(14) .
V24 O80 1.625(17) .
V24 O77 2.017(14) .
V24 O75 2.032(15) .
As5' O75' 1.736(14) .
As5' O73' 1.818(16) .
As6' O74' 1.711(13) .
As6' O73' 1.773(15) .
As7' O77' 1.734(15) .
As7' O76' 1.814(16) .
As8' O78' 1.723(12) .
As8' O76' 1.756(17) .
V23' O79' 1.588(14) .
V23' O78' 2.004(13) .
V23' O74' 2.022(13) .
V24' O80' 1.596(17) .
V24' O75' 2.004(14) .
V24' O77' 2.026(15) .
OW10 OW9 1.00(3) 2_826
OW9 OW10 1.00(3) 2_826
